data_7251012
loop_
_publ_author_name
'Douib, Haiet'
'Lefeuvre, Bertrand'
'Flores Gonzalez, Jessica'
'Dorcet, Vincent'
'Pointillart, Fabrice'

_publ_section_title
;
 Versatility of the methyl-bipyrimidine-<i>N</i>-oxide ligand for the
 design of lanthanide single-molecule magnets.
;
_journal_issue 47
_journal_name_full CrystEngComm
_journal_page_first 7677
_journal_page_last 7688
_journal_paper_doi 10.1039/d5ce00831j
_journal_volume 27
_journal_year 2025
_chemical_compound_source 'synthesis as described'
_chemical_formula_moiety 'C88 H34 F84 N8 O34 Yb6'
_chemical_formula_sum 'C88 H34 F84 N8 O34 Yb6'
_chemical_formula_weight 4381.47
_space_group_crystal_system monoclinic
_space_group_IT_number 14
_space_group_name_Hall '-P 2ybc'
_space_group_name_H-M_alt 'P 1 21/c 1'
_atom_sites_solution_hydrogens geom
_atom_sites_solution_primary dual
_atom_sites_solution_secondary difmap
_audit_update_record
;
2025-08-22 deposited with the CCDC.	2025-10-14 downloaded from the CCDC.
;
_cell_angle_alpha 90
_cell_angle_beta 110.320(2)
_cell_angle_gamma 90
_cell_formula_units_Z 4
_cell_length_a 24.4464(10)
_cell_length_b 18.0114(7)
_cell_length_c 32.9488(12)
_cell_measurement_reflns_used 8378
_cell_measurement_temperature 150(2)
_cell_measurement_theta_max 20.9630
_cell_measurement_theta_min 2.1812
_cell_measurement_wavelength 0.710730
_cell_volume 13605.0(9)
_computing_cell_refinement 'Bruker APEX2 (Bruker, 2014)'
_computing_data_collection 'Bruker APEX2 (Bruker, 2014)'
_computing_data_reduction 'Bruker APEX2 (Bruker, 2014)'
_computing_molecular_graphics
;
   'SXGRAPH (L. Farrugia, 1999), Mercury (CSD, 2020)'
;
_computing_publication_material 'CRYSCALC (T. Roisnel, local program, 2020)'
_computing_structure_refinement 'SHELXL-2018_3 (Sheldrick, 2018)'
_computing_structure_solution 'SHELXT (Sheldrick, 2015)'
_diffrn_ambient_temperature 150(2)
_diffrn_detector 'CCD plate'
_diffrn_detector_area_resol_mean 8.33
_diffrn_measured_fraction_theta_full 0.999
_diffrn_measured_fraction_theta_max 0.997
_diffrn_measurement_device_type 'APEXII Bruker-AXS'
_diffrn_measurement_method 'CCD rotation images, thin slices'
_diffrn_orient_matrix_UB_11 -0.0153445
_diffrn_orient_matrix_UB_12 0.0516558
_diffrn_orient_matrix_UB_13 -0.0008252
_diffrn_orient_matrix_UB_21 -0.0139176
_diffrn_orient_matrix_UB_22 -0.0123638
_diffrn_orient_matrix_UB_23 0.0243727
_diffrn_orient_matrix_UB_31 0.0383872
_diffrn_orient_matrix_UB_32 0.0161658
_diffrn_orient_matrix_UB_33 0.0212774
_diffrn_radiation_monochromator graphite
_diffrn_radiation_probe x-ray
_diffrn_radiation_source 'fine-focus sealed tube'
_diffrn_radiation_type MoK\a
_diffrn_radiation_wavelength 0.71073
_diffrn_reflns_av_R_equivalents 0.0933
_diffrn_reflns_av_unetI/netI 0.1501
_diffrn_reflns_limit_h_max 31
_diffrn_reflns_limit_h_min -28
_diffrn_reflns_limit_k_max 20
_diffrn_reflns_limit_k_min -23
_diffrn_reflns_limit_l_max 42
_diffrn_reflns_limit_l_min -42
_diffrn_reflns_number 94244
_diffrn_reflns_theta_full 25.242
_diffrn_reflns_theta_max 27.495
_diffrn_reflns_theta_min 2.149
_exptl_absorpt_coefficient_mu 4.270
_exptl_absorpt_correction_T_max 0.711
_exptl_absorpt_correction_T_min 0.545
_exptl_absorpt_correction_type multi-scan
_exptl_absorpt_process_details
;
  [Sheldrick, G.M. (2014). SADABS Bruker AXS Inc., Madison, Wisconsin, USA]
;
_exptl_crystal_colour colourless
_exptl_crystal_density_diffrn 2.139
_exptl_crystal_description prism
_exptl_crystal_F_000 8264
_exptl_crystal_size_max 0.250
_exptl_crystal_size_mid 0.200
_exptl_crystal_size_min 0.080
_refine_diff_density_max 2.753
_refine_diff_density_min -1.961
_refine_diff_density_rms 0.204
_refine_ls_extinction_method none
_refine_ls_goodness_of_fit_ref 1.049
_refine_ls_hydrogen_treatment constr
_refine_ls_matrix_type full
_refine_ls_number_parameters 2033
_refine_ls_number_reflns 31153
_refine_ls_number_restraints 1213
_refine_ls_restrained_S_all 1.059
_refine_ls_R_factor_all 0.1691
_refine_ls_R_factor_gt 0.0669
_refine_ls_shift/su_max 0.127
_refine_ls_shift/su_mean 0.001
_refine_ls_structure_factor_coef Fsqd
_refine_ls_weighting_details 'w=1/[\s^2^(Fo^2^)+(0.0714P)^2^] where P=(Fo^2^+2Fc^2^)/3'
_refine_ls_weighting_scheme calc
_refine_ls_wR_factor_gt 0.1413
_refine_ls_wR_factor_ref 0.1827
_reflns_number_gt 14919
_reflns_number_total 31153
_reflns_threshold_expression >2sigma(I)
_cod_data_source_file d5ce00831j2.cif
_cod_data_source_block SL05
_cod_depositor_comments 'Adding full bibliography for 7251008--7251017.cif.'
_cod_original_sg_symbol_H-M 'P 21/c'
_cod_database_code 7251012

loop_
_space_group_symop_operation_xyz
'x, y, z'
'-x, y+1/2, -z+1/2'
'-x, -y, -z'
'x, -y-1/2, z-1/2'

loop_
_atom_site_label
_atom_site_type_symbol
_atom_site_fract_x
_atom_site_fract_y
_atom_site_fract_z
_atom_site_U_iso_or_equiv
_atom_site_adp_type
_atom_site_occupancy
_atom_site_site_symmetry_order
_atom_site_calc_flag
_atom_site_refinement_flags_posn
_atom_site_refinement_flags_adp
_atom_site_refinement_flags_occupancy
_atom_site_disorder_assembly
_atom_site_disorder_group
Yb1 Yb 0.20135(2) 0.66000(3) 0.24608(2) 0.03392(13) Uani 1 1 d . . . . .
Yb2 Yb 0.20490(2) 0.52824(3) 0.15907(2) 0.03590(14) Uani 1 1 d . . . . .
Yb3 Yb 0.19015(2) 0.45305(3) 0.25205(2) 0.03248(13) Uani 1 1 d . . . . .
Yb4 Yb 0.32862(2) 0.55849(3) 0.26436(2) 0.03537(14) Uani 1 1 d . . . . .
Yb6 Yb 0.19731(3) 0.12563(3) 0.10764(2) 0.05224(17) Uani 1 1 d . . . . .
O1 O 0.1406(3) 0.6382(4) 0.2846(2) 0.040(2) Uani 1 1 d . . . . .
O2 O 0.2045(4) 0.7638(4) 0.2869(2) 0.047(2) Uani 1 1 d . . . . .
O3 O 0.2219(3) 0.7611(4) 0.2099(2) 0.047(2) Uani 1 1 d . . . . .
O4 O 0.1146(3) 0.7030(4) 0.2014(2) 0.045(2) Uani 1 1 d . . . . .
O5 O 0.1767(4) 0.6327(5) 0.1170(2) 0.051(2) Uani 1 1 d . . . . .
O6 O 0.1072(4) 0.5153(5) 0.1193(2) 0.051(2) Uani 1 1 d . . . . .
O7 O 0.2818(4) 0.5551(5) 0.1368(3) 0.056(2) Uani 1 1 d . . . . .
O8 O 0.2019(4) 0.4461(4) 0.1056(2) 0.054(2) Uani 1 1 d . . . . .
O9 O 0.0899(3) 0.4609(4) 0.2308(2) 0.0389(19) Uani 1 1 d . . . . .
O10 O 0.1698(3) 0.4575(4) 0.3150(2) 0.0380(19) Uani 1 1 d . . . . .
O11 O 0.1538(3) 0.3336(4) 0.2450(2) 0.042(2) Uani 1 1 d . . . . .
O12 O 0.2589(3) 0.3818(5) 0.3007(2) 0.048(2) Uani 1 1 d . . . . .
O13 O 0.3821(4) 0.6564(5) 0.2533(3) 0.064(3) Uani 1 1 d . . . . .
O14 O 0.3834(4) 0.5148(5) 0.2250(3) 0.060(2) Uani 1 1 d . . . . .
O15 O 0.3952(4) 0.5814(5) 0.3297(3) 0.068(3) Uani 1 1 d . . . . .
O16 O 0.3712(5) 0.4464(5) 0.2915(3) 0.076(3) Uani 1 1 d . . . . .
O17 O 0.1594(3) 0.5560(4) 0.2069(2) 0.0304(17) Uani 1 1 d . . . . .
H17 H 0.116026 0.559657 0.193136 0.036 Uiso 1 1 calc R U . . .
O18 O 0.2585(3) 0.6173(4) 0.2079(2) 0.0320(18) Uani 1 1 d . . . . .
H18 H 0.274210 0.657719 0.194276 0.038 Uiso 1 1 calc R U . . .
O19 O 0.2456(3) 0.5526(4) 0.2827(2) 0.0307(17) Uani 1 1 d . . . . .
H19 H 0.254232 0.555617 0.314643 0.037 Uiso 1 1 calc R U . . .
O20 O 0.2643(3) 0.4754(4) 0.2225(2) 0.0326(18) Uani 1 1 d . . . . .
H20 H 0.283395 0.428727 0.217768 0.039 Uiso 1 1 calc R U . . .
O57 O 0.2982(3) 0.6722(4) 0.2945(2) 0.0386(19) Uani 1 1 d . . . . .
O81 O 0.1191(4) 0.0723(5) 0.1155(3) 0.057(2) Uani 1 1 d . . . . .
O82 O 0.1831(4) 0.0251(5) 0.0646(3) 0.065(3) Uani 1 1 d . . . . .
O83 O 0.2222(4) 0.1193(5) 0.1805(3) 0.064(3) Uani 1 1 d . . . . .
O84 O 0.2846(4) 0.0670(5) 0.1329(3) 0.068(3) Uani 1 1 d . . . . .
O85 O 0.1250(4) 0.1679(4) 0.0488(3) 0.055(2) Uani 1 1 d . . . . .
O86 O 0.2402(4) 0.1570(5) 0.0587(3) 0.066(3) Uani 1 1 d . . . . .
O87 O 0.1755(3) 0.4100(4) 0.1803(2) 0.0364(19) Uani 1 1 d . . . . .
F1 F 0.0285(3) 0.6071(4) 0.2780(3) 0.075(2) Uani 1 1 d D . . . .
F2 F 0.0323(4) 0.6913(4) 0.3246(3) 0.088(3) Uani 1 1 d D . . . .
F3 F 0.0852(4) 0.5958(5) 0.3424(3) 0.083(3) Uani 1 1 d D . . . .
C1 C 0.0639(5) 0.6446(7) 0.3105(4) 0.055(4) Uani 1 1 d D . . . .
C2 C 0.1124(5) 0.6809(6) 0.2999(3) 0.048(3) Uani 1 1 d D . . . .
C3 C 0.1220(5) 0.7563(6) 0.3087(4) 0.041(3) Uani 1 1 d D . . . .
H3 H 0.095901 0.784184 0.318407 0.049 Uiso 1 1 calc R U . . .
C4 C 0.1688(5) 0.7900(5) 0.3034(3) 0.043(3) Uani 1 1 d D . . . .
C5 C 0.1864(5) 0.8713(6) 0.3182(4) 0.050(3) Uani 1 1 d D . . . .
F4 F 0.1498(3) 0.9005(4) 0.3375(2) 0.065(2) Uani 1 1 d D . . . .
F5 F 0.1820(4) 0.9146(4) 0.2854(3) 0.078(3) Uani 1 1 d D . . . .
F6 F 0.2396(3) 0.8752(4) 0.3468(2) 0.074(2) Uani 1 1 d D . . . .
C6 C 0.2270(8) 0.8787(11) 0.1811(6) 0.089(4) Uani 1 1 d . U . . .
C7 C 0.1903(6) 0.8134(7) 0.1894(3) 0.051(4) Uani 1 1 d . . . . .
C8 C 0.1312(6) 0.8196(7) 0.1767(4) 0.054(4) Uani 1 1 d . . . . .
H8 H 0.113177 0.864251 0.163255 0.064 Uiso 1 1 calc R U . . .
C9 C 0.0963(5) 0.7630(7) 0.1827(3) 0.041(3) Uani 1 1 d . . . . .
C10 C 0.0316(6) 0.7697(9) 0.1651(4) 0.060(4) Uani 1 1 d . . . . .
C11 C 0.1384(5) 0.7209(9) 0.0648(4) 0.091(6) Uani 1 1 d D . . . .
C12 C 0.1331(7) 0.6513(8) 0.0869(4) 0.057(4) Uani 1 1 d . . . . .
C13 C 0.0804(7) 0.6161(9) 0.0706(4) 0.071(5) Uani 1 1 d . . . . .
H13 H 0.050081 0.636631 0.046651 0.085 Uiso 1 1 calc R U . . .
C14 C 0.0715(6) 0.5510(8) 0.0889(4) 0.057(4) Uani 1 1 d . . . . .
C15 C 0.0115(8) 0.5136(13) 0.0712(6) 0.096(7) Uani 1 1 d . . . . .
C16 C 0.3352(8) 0.5966(11) 0.0942(6) 0.079(4) Uani 1 1 d . U . . .
C17 C 0.2902(7) 0.5438(8) 0.1028(4) 0.066(3) Uani 1 1 d . U . . .
C18 C 0.2629(6) 0.4943(8) 0.0708(4) 0.062(3) Uani 1 1 d . U . . .
H18B H 0.272961 0.492199 0.045451 0.074 Uiso 1 1 calc R U . . .
C19 C 0.2208(7) 0.4474(8) 0.0751(4) 0.062(3) Uani 1 1 d . U . . .
C20 C 0.1966(6) 0.3859(8) 0.0424(4) 0.081(4) Uani 1 1 d D U . . .
C21 C -0.0071(6) 0.4422(8) 0.2217(4) 0.053(4) Uani 1 1 d . . . . .
C22 C 0.0553(5) 0.4461(7) 0.2505(4) 0.043(3) Uani 1 1 d . . . . .
C23 C 0.0682(5) 0.4321(7) 0.2939(4) 0.044(3) Uani 1 1 d . . . . .
H23 H 0.038399 0.416701 0.304324 0.052 Uiso 1 1 calc R U . . .
C24 C 0.1251(6) 0.4407(6) 0.3224(3) 0.038(3) Uani 1 1 d . . . . .
C25 C 0.1356(4) 0.4281(5) 0.3705(4) 0.054(4) Uani 1 1 d D . . . .
C26 C 0.1142(8) 0.2243(8) 0.2580(5) 0.065(4) Uani 1 1 d . U . . .
C27 C 0.1608(7) 0.2840(7) 0.2722(4) 0.056(3) Uani 1 1 d . U . . .
C28 C 0.2066(7) 0.2768(8) 0.3114(4) 0.062(3) Uani 1 1 d . U . . .
H28 H 0.206286 0.237765 0.330696 0.075 Uiso 1 1 calc R U . . .
C29 C 0.2528(7) 0.3267(8) 0.3223(4) 0.066(3) Uani 1 1 d D U . . .
C30 C 0.3035(6) 0.3152(7) 0.3641(4) 0.085(4) Uani 1 1 d D U . . .
C31 C 0.4563(11) 0.7453(14) 0.2558(9) 0.117(4) Uani 1 1 d . U . . .
C32 C 0.4282(8) 0.6620(10) 0.2438(6) 0.091(4) Uani 1 1 d . U . . .
C33 C 0.4518(7) 0.6063(10) 0.2254(5) 0.085(4) Uani 1 1 d . U . . .
H33 H 0.486416 0.615786 0.219359 0.102 Uiso 1 1 calc R U . . .
C34 C 0.4261(8) 0.5397(10) 0.2160(6) 0.084(4) Uani 1 1 d . U . . .
C35 C 0.4545(9) 0.4819(13) 0.1940(8) 0.095(5) Uani 1 1 d . U . . .
C36 C 0.4822(6) 0.5968(8) 0.3841(5) 0.126(6) Uani 1 1 d D U . . .
C37 C 0.4404(7) 0.5450(11) 0.3530(5) 0.091(4) Uani 1 1 d D U . . .
C38 C 0.4552(7) 0.4732(10) 0.3505(4) 0.077(4) Uani 1 1 d . U . . .
H38 H 0.490874 0.454475 0.370198 0.092 Uiso 1 1 calc R U . . .
C39 C 0.4184(8) 0.4271(10) 0.3194(5) 0.078(4) Uani 1 1 d . U . . .
C40 C 0.4334(11) 0.3440(13) 0.3158(7) 0.100(5) Uani 1 1 d . U . . .
Yb5 Yb 0.39417(6) 0.79611(9) 0.46500(4) 0.0439(3) Uani 0.654(2) 1 d D . P A 1
Yb5B Yb 0.40777(13) 0.76503(17) 0.47338(8) 0.0439(3) Uani 0.346(2) 1 d D . P A 2
O51 O 0.4724(4) 0.8199(5) 0.4448(3) 0.067(3) Uani 0.654(2) 1 d D . P A 1
F51 F 0.5296(7) 0.8305(10) 0.3858(5) 0.113(3) Uani 0.654(2) 1 d D . P A 1
F52 F 0.5558(7) 0.9144(9) 0.4356(5) 0.113(3) Uani 0.654(2) 1 d D . P A 1
F53 F 0.6112(6) 0.8250(10) 0.4366(5) 0.113(3) Uani 0.654(2) 1 d D . P A 1
C51 C 0.5553(8) 0.8414(11) 0.4282(6) 0.086(3) Uani 0.654(2) 1 d D . P A 1
C52 C 0.5234(8) 0.7983(14) 0.4518(9) 0.086(3) Uani 0.654(2) 1 d D . P A 1
C53 C 0.5500(9) 0.7408(17) 0.4791(12) 0.086(3) Uani 0.654(2) 1 d D . P A 1
H53 H 0.590125 0.730838 0.484724 0.104 Uiso 0.654(2) 1 calc R U P A 1
C54 C 0.5196(8) 0.6978(12) 0.4981(8) 0.086(3) Uani 0.654(2) 1 d D . P A 1
C55 C 0.5526(8) 0.6284(10) 0.5223(6) 0.086(3) Uani 0.654(2) 1 d D . P A 1
F54 F 0.5369(8) 0.5633(10) 0.4994(5) 0.144(4) Uani 0.654(2) 1 d D . P A 1
F55 F 0.5500(9) 0.6140(11) 0.5608(5) 0.144(4) Uani 0.654(2) 1 d D . P A 1
F56 F 0.6084(7) 0.6313(13) 0.5255(6) 0.144(4) Uani 0.654(2) 1 d D . P A 1
O52 O 0.4653(7) 0.7073(8) 0.4950(4) 0.064(4) Uani 0.654(2) 1 d D . P A 1
O51B O 0.4724(4) 0.8199(5) 0.4448(3) 0.067(3) Uani 0.346(2) 1 d D . P A 2
F51B F 0.5608(14) 0.7959(16) 0.3964(10) 0.113(3) Uani 0.346(2) 1 d D . P A 2
F52B F 0.5376(13) 0.9047(15) 0.4110(10) 0.113(3) Uani 0.346(2) 1 d D . P A 2
F53B F 0.6130(10) 0.8494(19) 0.4544(9) 0.113(3) Uani 0.346(2) 1 d D . P A 2
C51B C 0.5578(10) 0.8392(15) 0.4280(9) 0.086(3) Uani 0.346(2) 1 d D . P A 2
C52B C 0.5237(11) 0.801(2) 0.4517(15) 0.086(3) Uani 0.346(2) 1 d D . P A 2
C53B C 0.5571(12) 0.748(3) 0.481(2) 0.086(3) Uani 0.346(2) 1 d D . P A 2
H53B H 0.598400 0.752807 0.492357 0.104 Uiso 0.346(2) 1 calc R U P A 2
C54B C 0.5311(12) 0.6921(19) 0.4929(12) 0.086(3) Uani 0.346(2) 1 d D . P A 2
C55B C 0.5582(11) 0.6341(15) 0.5297(9) 0.086(3) Uani 0.346(2) 1 d D . P A 2
F54B F 0.5165(14) 0.5766(17) 0.5190(9) 0.144(4) Uani 0.346(2) 1 d D . P A 2
F55B F 0.5528(16) 0.6589(19) 0.5654(9) 0.144(4) Uani 0.346(2) 1 d D . P A 2
F56B F 0.6083(12) 0.609(2) 0.5318(12) 0.144(4) Uani 0.346(2) 1 d D . P A 2
O52B O 0.4780(10) 0.6837(13) 0.4895(9) 0.064(4) Uani 0.346(2) 1 d D . P A 2
O53 O 0.3720(6) 0.7456(8) 0.5192(4) 0.052(4) Uani 0.654(2) 1 d D . P A 1
F57 F 0.3917(8) 0.6159(10) 0.5736(5) 0.136(4) Uani 0.654(2) 1 d D U P A 1
F58 F 0.3179(8) 0.6851(10) 0.5723(5) 0.136(4) Uani 0.654(2) 1 d D U P A 1
F59 F 0.3933(9) 0.6881(11) 0.6236(4) 0.136(4) Uani 0.654(2) 1 d D U P A 1
C56 C 0.3751(10) 0.6829(11) 0.5808(6) 0.111(6) Uani 0.654(2) 1 d D U P A 1
C57 C 0.3983(8) 0.7402(9) 0.5591(5) 0.062(6) Uani 0.654(2) 1 d D . P A 1
C58 C 0.4453(7) 0.7813(10) 0.5842(5) 0.065(7) Uani 0.654(2) 1 d D . P A 1
H58 H 0.462290 0.771344 0.614261 0.078 Uiso 0.654(2) 1 calc R U P A 1
C59 C 0.4673(8) 0.8358(10) 0.5662(5) 0.063(7) Uani 0.654(2) 1 d D . P A 1
C60 C 0.5230(8) 0.8783(11) 0.5936(5) 0.091(5) Uani 0.654(2) 1 d D . P A 1
F60 F 0.5272(7) 0.8763(9) 0.6363(4) 0.112(3) Uani 0.654(2) 1 d D . P A 1
F61 F 0.5216(7) 0.9487(9) 0.5857(5) 0.112(3) Uani 0.654(2) 1 d D . P A 1
F62 F 0.5709(9) 0.8481(15) 0.5929(8) 0.112(3) Uani 0.654(2) 1 d D . P A 1
O54 O 0.4532(6) 0.8547(7) 0.5266(4) 0.052(4) Uani 0.654(2) 1 d D . P A 1
O55 O 0.3703(6) 0.9169(7) 0.4494(4) 0.054(4) Uani 0.654(2) 1 d D . P A 1
F63 F 0.3284(8) 1.0531(9) 0.4050(6) 0.146(4) Uani 0.654(2) 1 d D U P A 1
F64 F 0.2994(7) 1.0797(9) 0.4568(6) 0.146(4) Uani 0.654(2) 1 d D U P A 1
F65 F 0.3876(8) 1.0631(10) 0.4674(6) 0.146(4) Uani 0.654(2) 1 d D U P A 1
C61 C 0.3349(9) 1.0355(10) 0.4447(7) 0.114(5) Uani 0.654(2) 1 d D U P A 1
C62 C 0.3280(8) 0.9549(9) 0.4505(8) 0.092(5) Uani 0.654(2) 1 d D U P A 1
C63 C 0.2747(9) 0.9277(11) 0.4504(7) 0.084(5) Uani 0.654(2) 1 d D U P A 1
H63 H 0.244939 0.961733 0.450410 0.101 Uiso 0.654(2) 1 calc R U P A 1
C64 C 0.2643(8) 0.8538(11) 0.4504(7) 0.081(5) Uani 0.654(2) 1 d D U P A 1
C65 C 0.2027(9) 0.8240(11) 0.4455(7) 0.096(5) Uani 0.654(2) 1 d D U P A 1
F66 F 0.2058(10) 0.7724(13) 0.4791(7) 0.182(5) Uani 0.654(2) 1 d D U P A 1
F67 F 0.1806(11) 0.7782(13) 0.4136(6) 0.182(5) Uani 0.654(2) 1 d D U P A 1
F68 F 0.1677(8) 0.8771(11) 0.4464(7) 0.182(5) Uani 0.654(2) 1 d D U P A 1
O56 O 0.2971(8) 0.8002(12) 0.4469(8) 0.076(6) Uani 0.654(2) 1 d D . P A 1
O53B O 0.3843(11) 0.7059(17) 0.5263(9) 0.052(4) Uani 0.346(2) 1 d D . P A 2
F57B F 0.3666(15) 0.5740(16) 0.5602(9) 0.136(4) Uani 0.346(2) 1 d D . P A 2
F58B F 0.3023(12) 0.6218(18) 0.5810(9) 0.136(4) Uani 0.346(2) 1 d D . P A 2
F59B F 0.3891(14) 0.6595(19) 0.6058(8) 0.136(4) Uani 0.346(2) 1 d D . P A 2
C56B C 0.3471(12) 0.6377(16) 0.5689(8) 0.111(6) Uani 0.346(2) 1 d D U P A 2
C57B C 0.3377(12) 0.689(2) 0.5317(9) 0.103(6) Uani 0.346(2) 1 d D U P A 2
C58B C 0.2825(12) 0.690(2) 0.5003(10) 0.097(7) Uani 0.346(2) 1 d D U P A 2
H58B H 0.253911 0.655935 0.502364 0.116 Uiso 0.346(2) 1 calc R U P A 2
C59B C 0.2685(12) 0.738(2) 0.4666(10) 0.091(6) Uani 0.346(2) 1 d D U P A 2
C60B C 0.2069(11) 0.7748(17) 0.4517(9) 0.096(5) Uani 0.346(2) 1 d D U P A 2
F60B F 0.1680(14) 0.7183(19) 0.4512(11) 0.182(5) Uani 0.346(2) 1 d D U P A 2
F61B F 0.1851(18) 0.802(2) 0.4131(10) 0.182(5) Uani 0.346(2) 1 d D U P A 2
F62B F 0.2021(17) 0.8276(19) 0.4787(13) 0.182(5) Uani 0.346(2) 1 d D U P A 2
O54B O 0.3055(13) 0.774(3) 0.4548(15) 0.076(6) Uani 0.346(2) 1 d D . P A 2
O55B O 0.3880(13) 0.8855(12) 0.4665(7) 0.054(4) Uani 0.346(2) 1 d D . P A 2
F63B F 0.3645(15) 1.0136(17) 0.4265(8) 0.146(4) Uani 0.346(2) 1 d D . P A 2
F64B F 0.3345(13) 1.0302(17) 0.4801(11) 0.146(4) Uani 0.346(2) 1 d D . P A 2
F65B F 0.4159(14) 1.0720(15) 0.4823(11) 0.146(4) Uani 0.346(2) 1 d D . P A 2
C61B C 0.3808(13) 1.0133(13) 0.4693(9) 0.114(5) Uani 0.346(2) 1 d D U P A 2
C62B C 0.4106(15) 0.9423(13) 0.4873(10) 0.104(7) Uani 0.346(2) 1 d D U P A 2
C63B C 0.4545(18) 0.9446(14) 0.5275(10) 0.097(7) Uani 0.346(2) 1 d D U P A 2
H63B H 0.467666 0.991351 0.540627 0.116 Uiso 0.346(2) 1 calc R U P A 2
C64B C 0.4791(19) 0.8818(13) 0.5483(8) 0.092(7) Uani 0.346(2) 1 d D U P A 2
C65B C 0.5257(13) 0.8862(15) 0.5943(7) 0.091(5) Uani 0.346(2) 1 d D U P A 2
F66B F 0.5006(13) 0.8591(17) 0.6231(9) 0.112(3) Uani 0.346(2) 1 d D . P A 2
F67B F 0.5427(13) 0.9520(15) 0.6099(9) 0.112(3) Uani 0.346(2) 1 d D . P A 2
F68B F 0.5720(16) 0.846(3) 0.5990(14) 0.112(3) Uani 0.346(2) 1 d D . P A 2
O56B O 0.4675(12) 0.8147(12) 0.5357(8) 0.052(4) Uani 0.346(2) 1 d D . P A 2
N51 N 0.289(2) 0.6147(18) 0.3674(9) 0.048(11) Uani 0.654(2) 1 d D . P A 1
C66 C 0.287(3) 0.559(3) 0.3907(12) 0.094(8) Uani 0.654(2) 1 d D . P A 1
H66 H 0.267971 0.515243 0.376640 0.113 Uiso 0.654(2) 1 calc R U P A 1
C67 C 0.3131(17) 0.5584(16) 0.4376(9) 0.094(8) Uani 0.654(2) 1 d D . P A 1
H67 H 0.306175 0.519920 0.454908 0.113 Uiso 0.654(2) 1 calc R U P A 1
C68 C 0.3483(16) 0.6184(16) 0.4549(8) 0.094(8) Uani 0.654(2) 1 d D . P A 1
H68 H 0.369716 0.619504 0.485117 0.113 Uiso 0.654(2) 1 calc R U P A 1
N52 N 0.353(2) 0.6769(14) 0.4295(8) 0.065(13) Uani 0.654(2) 1 d D . P A 1
C69 C 0.3245(12) 0.6716(11) 0.3866(8) 0.035(6) Uani 0.654(2) 1 d D U P A 1
N51B N 0.294(5) 0.594(5) 0.3668(17) 0.048(11) Uani 0.346(2) 1 d D . P A 2
C66B C 0.286(5) 0.543(6) 0.391(2) 0.094(8) Uani 0.346(2) 1 d D . P A 2
H66B H 0.252278 0.512559 0.379900 0.113 Uiso 0.346(2) 1 calc R U P A 2
C67B C 0.325(3) 0.531(3) 0.4352(18) 0.094(8) Uani 0.346(2) 1 d D . P A 2
H67B H 0.324391 0.486121 0.450386 0.113 Uiso 0.346(2) 1 calc R U P A 2
C68B C 0.362(3) 0.589(3) 0.4532(15) 0.094(8) Uani 0.346(2) 1 d D . P A 2
H68B H 0.387376 0.585774 0.482573 0.113 Uiso 0.346(2) 1 calc R U P A 2
N52B N 0.363(4) 0.650(3) 0.4290(16) 0.065(13) Uani 0.346(2) 1 d D . P A 2
C69B C 0.333(2) 0.647(2) 0.3862(15) 0.035(6) Uani 0.346(2) 1 d D U P A 2
C70 C 0.3373(5) 0.7297(7) 0.3627(3) 0.041(3) Uani 1 1 d . . . . .
C72 C 0.3753(6) 0.8469(8) 0.3662(5) 0.058(4) Uani 1 1 d . . . . .
H72 H 0.393610 0.888468 0.383289 0.070 Uiso 1 1 calc R U . . .
C73 C 0.3627(6) 0.8500(7) 0.3223(4) 0.054(4) Uani 1 1 d . . . . .
C74 C 0.3371(5) 0.7898(7) 0.2989(3) 0.046(3) Uani 1 1 d . . . . .
H74 H 0.327733 0.789923 0.268413 0.055 Uiso 1 1 calc R U . . .
C75 C 0.3779(7) 0.9176(7) 0.3002(4) 0.078(5) Uani 1 1 d . . . . .
H75A H 0.393484 0.900915 0.278007 0.117 Uiso 1 1 calc R U . . .
H75B H 0.407303 0.947720 0.321717 0.117 Uiso 1 1 calc R U . . .
H75C H 0.342757 0.947359 0.286589 0.117 Uiso 1 1 calc R U . . .
C81 C 0.0275(9) 0.0196(11) 0.1054(7) 0.096(6) Uani 1 1 d . . . . .
C82 C 0.0855(7) 0.0253(8) 0.0926(5) 0.061(4) Uani 1 1 d . . . . .
C83 C 0.0889(8) -0.0188(9) 0.0583(5) 0.083(5) Uani 1 1 d . . . . .
H83 H 0.057708 -0.051034 0.043183 0.100 Uiso 1 1 calc R U . . .
C84 C 0.1379(9) -0.0146(8) 0.0469(5) 0.067(4) Uani 1 1 d . . . . .
C85 C 0.1426(9) -0.0647(10) 0.0113(5) 0.079(5) Uani 1 1 d . . . . .
C86 C 0.2709(11) 0.1263(15) 0.2556(7) 0.116(5) Uani 1 1 d . U . . .
C87 C 0.2697(9) 0.1032(10) 0.2106(5) 0.090(4) Uani 1 1 d . U . . .
C88 C 0.3207(8) 0.0734(9) 0.2092(5) 0.086(4) Uani 1 1 d . U . . .
H88 H 0.352865 0.064678 0.235069 0.104 Uiso 1 1 calc R U . . .
C89 C 0.3242(8) 0.0562(9) 0.1690(6) 0.090(4) Uani 1 1 d . U . . .
C91 C 0.0593(9) 0.2071(12) -0.0183(5) 0.088(6) Uani 1 1 d . . . . .
C92 C 0.1193(7) 0.1823(7) 0.0104(4) 0.058(4) Uani 1 1 d . . . . .
C93 C 0.1656(8) 0.1799(8) -0.0059(5) 0.074(5) Uani 1 1 d . . . . .
H93 H 0.157044 0.185295 -0.036185 0.089 Uiso 1 1 calc R U . . .
C94 C 0.2225(8) 0.1699(9) 0.0204(5) 0.069(5) Uani 1 1 d . . . . .
C95 C 0.2715(12) 0.1660(16) 0.0018(8) 0.131(10) Uani 1 1 d . . . . .
C96 C 0.3314(6) 0.3375(7) 0.1889(4) 0.053(4) Uani 1 1 d . . . . .
H96 H 0.357425 0.372418 0.207423 0.064 Uiso 1 1 calc R U . . .
C97 C 0.3533(6) 0.2872(8) 0.1677(5) 0.068(4) Uani 1 1 d . . . . .
H97 H 0.393381 0.285517 0.170881 0.082 Uiso 1 1 calc R U . . .
C98 C 0.3131(7) 0.2394(9) 0.1416(4) 0.068(4) Uani 1 1 d . . . . .
H98 H 0.325982 0.204293 0.125369 0.082 Uiso 1 1 calc R U . . .
C99 C 0.2401(6) 0.2911(7) 0.1586(4) 0.044(3) Uani 1 1 d . . . . .
C100 C 0.1770(6) 0.2943(7) 0.1493(4) 0.044(3) Uani 1 1 d . . . . .
C101 C 0.0874(6) 0.2358(7) 0.1147(4) 0.044(3) Uani 1 1 d . . . . .
H101 H 0.067014 0.193014 0.100370 0.053 Uiso 1 1 calc R U . . .
C102 C 0.0553(5) 0.2941(6) 0.1211(3) 0.035(3) Uani 1 1 d . . . . .
C103 C 0.0870(5) 0.3518(6) 0.1437(3) 0.038(3) Uani 1 1 d . . . . .
H103 H 0.067210 0.393530 0.149588 0.045 Uiso 1 1 calc R U . . .
C104 C -0.0096(5) 0.2953(7) 0.1035(4) 0.053(4) Uani 1 1 d . . . . .
H10A H -0.024014 0.330368 0.120157 0.079 Uiso 1 1 calc R U . . .
H10B H -0.024566 0.245542 0.105567 0.079 Uiso 1 1 calc R U . . .
H10C H -0.022901 0.310825 0.073069 0.079 Uiso 1 1 calc R U . . .
N53 N 0.3629(4) 0.7882(6) 0.3858(3) 0.050(3) Uani 1 1 d . . . . .
N54 N 0.3247(4) 0.7284(5) 0.3188(3) 0.038(2) Uani 1 1 d . . . . .
N81 N 0.2759(5) 0.3400(5) 0.1851(3) 0.048(3) Uani 1 1 d . . . . .
N82 N 0.2568(5) 0.2387(5) 0.1374(3) 0.046(3) Uani 1 1 d . . . . .
N83 N 0.1463(5) 0.2352(5) 0.1276(3) 0.048(3) Uani 1 1 d . . . . .
N84 N 0.1461(4) 0.3516(5) 0.1581(3) 0.035(2) Uani 1 1 d . . . . .
F7 F 0.2006(11) 0.9160(15) 0.1458(7) 0.101(3) Uani 0.469(14) 1 d D U P B 1
F8 F 0.2410(11) 0.9205(13) 0.2149(7) 0.101(3) Uani 0.469(14) 1 d D U P B 1
F9 F 0.2806(10) 0.8588(12) 0.1789(9) 0.101(3) Uani 0.469(14) 1 d D U P B 1
F7B F 0.2713(10) 0.8983(12) 0.2129(6) 0.101(3) Uani 0.531(14) 1 d D U P B 2
F8B F 0.2514(9) 0.8504(10) 0.1521(7) 0.101(3) Uani 0.531(14) 1 d D U P B 2
F9B F 0.1958(9) 0.9354(12) 0.1632(7) 0.101(3) Uani 0.531(14) 1 d D U P B 2
F10 F 0.0096(4) 0.7677(6) 0.1966(3) 0.105(3) Uani 1 1 d . . . . .
F11 F 0.0122(4) 0.8307(5) 0.1442(3) 0.104(3) Uani 1 1 d . . . . .
F12 F 0.0074(4) 0.7144(5) 0.1391(3) 0.100(3) Uani 1 1 d . . . . .
F13 F 0.1280(8) 0.7837(7) 0.0820(5) 0.097(3) Uani 0.610(12) 1 d D . P C 1
F14 F 0.1025(7) 0.7234(8) 0.0226(3) 0.097(3) Uani 0.610(12) 1 d D . P C 1
F15 F 0.1921(5) 0.7290(8) 0.0616(5) 0.097(3) Uani 0.610(12) 1 d D . P C 1
F13B F 0.1331(10) 0.7257(13) 0.0229(4) 0.097(3) Uani 0.390(12) 1 d D . P C 2
F14B F 0.1864(8) 0.7624(12) 0.0861(6) 0.097(3) Uani 0.390(12) 1 d D . P C 2
F15B F 0.0943(9) 0.7660(11) 0.0674(8) 0.097(3) Uani 0.390(12) 1 d D . P C 2
F16 F -0.0288(4) 0.5532(7) 0.0423(3) 0.141(5) Uani 1 1 d . . . . .
F17 F 0.0145(5) 0.4487(7) 0.0525(3) 0.122(4) Uani 1 1 d . . . . .
F18 F -0.0083(4) 0.4959(7) 0.1019(4) 0.120(4) Uani 1 1 d . . . . .
F19 F 0.3697(6) 0.6226(9) 0.1257(4) 0.190(8) Uani 1 1 d . . . . .
F20 F 0.3109(6) 0.6446(9) 0.0664(5) 0.210(9) Uani 1 1 d . . . . .
F21 F 0.3668(8) 0.5623(10) 0.0751(7) 0.229(10) Uani 1 1 d . . . . .
F22 F 0.2234(7) 0.3737(10) 0.0140(5) 0.108(4) Uani 0.531(8) 1 d D . P D 1
F23 F 0.1419(6) 0.4074(9) 0.0185(5) 0.108(4) Uani 0.531(8) 1 d D . P D 1
F24 F 0.1905(9) 0.3200(8) 0.0590(5) 0.108(4) Uani 0.531(8) 1 d D . P D 1
F22B F 0.1509(8) 0.3482(11) 0.0450(6) 0.108(4) Uani 0.469(8) 1 d D . P D 2
F23B F 0.2391(7) 0.3349(10) 0.0481(6) 0.108(4) Uani 0.469(8) 1 d D . P D 2
F24B F 0.1824(10) 0.4097(10) 0.0017(4) 0.108(4) Uani 0.469(8) 1 d D . P D 2
F25 F -0.0252(4) 0.5053(5) 0.2005(3) 0.099(3) Uani 1 1 d . . . . .
F26 F -0.0449(3) 0.4250(6) 0.2410(3) 0.098(3) Uani 1 1 d . . . . .
F27 F -0.0155(3) 0.3923(5) 0.1899(3) 0.078(3) Uani 1 1 d . . . . .
F28 F 0.0889(5) 0.4497(10) 0.3799(5) 0.078(3) Uani 0.529(14) 1 d D . P E 1
F29 F 0.1386(8) 0.3544(6) 0.3775(4) 0.078(3) Uani 0.529(14) 1 d D . P E 1
F30 F 0.1816(6) 0.4582(10) 0.3995(4) 0.078(3) Uani 0.529(14) 1 d D . P E 1
F28B F 0.1746(8) 0.3741(9) 0.3884(5) 0.078(3) Uani 0.471(14) 1 d D . P E 2
F29B F 0.1619(8) 0.4898(8) 0.3929(5) 0.078(3) Uani 0.471(14) 1 d D . P E 2
F30B F 0.0910(6) 0.4159(11) 0.3841(6) 0.078(3) Uani 0.471(14) 1 d D . P E 2
F31 F 0.0617(5) 0.2532(5) 0.2521(4) 0.112(4) Uani 1 1 d . . . . .
F32 F 0.1219(5) 0.1692(5) 0.2859(3) 0.119(4) Uani 1 1 d . . . . .
F33 F 0.1114(4) 0.1944(4) 0.2206(3) 0.077(3) Uani 1 1 d . . . . .
F34 F 0.3053(9) 0.2517(8) 0.3845(6) 0.119(4) Uani 0.523(10) 1 d D . P F 1
F35 F 0.3561(7) 0.3257(13) 0.3624(5) 0.119(4) Uani 0.523(10) 1 d D . P F 1
F36 F 0.2991(9) 0.3671(9) 0.3929(5) 0.119(4) Uani 0.523(10) 1 d D . P F 1
F34B F 0.3361(10) 0.3735(9) 0.3763(6) 0.119(4) Uani 0.477(10) 1 d D . P F 2
F35B F 0.2898(9) 0.2894(13) 0.3958(6) 0.119(4) Uani 0.477(10) 1 d D . P F 2
F36B F 0.3376(9) 0.2626(12) 0.3554(5) 0.119(4) Uani 0.477(10) 1 d D . P F 2
F37 F 0.4217(6) 0.7891(7) 0.2293(5) 0.156(5) Uani 1 1 d . U . . .
F38 F 0.4670(6) 0.7571(8) 0.2959(5) 0.184(6) Uani 1 1 d . U . . .
F39 F 0.5109(6) 0.7382(8) 0.2528(5) 0.161(5) Uani 1 1 d . U . . .
F40 F 0.4706(6) 0.4235(7) 0.2187(5) 0.160(6) Uani 1 1 d . . . . .
F41 F 0.4968(6) 0.5087(6) 0.1846(5) 0.167(6) Uani 1 1 d . . . . .
F42 F 0.4115(8) 0.4573(7) 0.1580(5) 0.165(6) Uani 1 1 d . . . . .
F43 F 0.5266(6) 0.5580(9) 0.4150(5) 0.135(5) Uani 0.683(11) 1 d D . P G 1
F44 F 0.5112(6) 0.6429(9) 0.3632(4) 0.135(5) Uani 0.683(11) 1 d D . P G 1
F45 F 0.4592(6) 0.6457(10) 0.4063(5) 0.135(5) Uani 0.683(11) 1 d D . P G 1
F43B F 0.4786(13) 0.6751(9) 0.3833(10) 0.135(5) Uani 0.317(11) 1 d D . P G 2
F44B F 0.4566(11) 0.5787(19) 0.4159(8) 0.135(5) Uani 0.317(11) 1 d D . P G 2
F45B F 0.5418(7) 0.5828(16) 0.4067(10) 0.135(5) Uani 0.317(11) 1 d D . P G 2
F46 F 0.4604(6) 0.3170(7) 0.3548(4) 0.162(5) Uani 1 1 d . . . . .
F47 F 0.4833(8) 0.3538(8) 0.3032(6) 0.205(8) Uani 1 1 d . . . . .
F48 F 0.4005(8) 0.3074(6) 0.2911(4) 0.199(9) Uani 1 1 d . . . . .
F81 F 0.0032(4) 0.0833(6) 0.1028(4) 0.107(3) Uani 1 1 d . . . . .
F82 F 0.0434(5) -0.0069(6) 0.1451(4) 0.113(4) Uani 1 1 d . . . . .
F83 F -0.0104(5) -0.0274(6) 0.0788(4) 0.123(4) Uani 1 1 d . . . . .
F84 F 0.1832(6) -0.1118(7) 0.0244(3) 0.136(5) Uani 1 1 d . . . . .
F85 F 0.0948(6) -0.1055(6) -0.0068(3) 0.126(4) Uani 1 1 d . . . . .
F86 F 0.1487(6) -0.0260(5) -0.0198(3) 0.137(5) Uani 1 1 d . . . . .
F87 F 0.2690(6) 0.1989(8) 0.2584(3) 0.147(5) Uani 1 1 d . U . . .
F88 F 0.3176(6) 0.1039(8) 0.2885(3) 0.159(5) Uani 1 1 d . U . . .
F89 F 0.2277(6) 0.1016(9) 0.2638(4) 0.151(5) Uani 1 1 d . U . . .
C90 C 0.3775(8) 0.0230(8) 0.1693(4) 0.106(5) Uani 1 1 d D U . . .
F90 F 0.4291(7) 0.0460(11) 0.1992(6) 0.134(4) Uani 0.570(9) 1 d D . P H 1
F91 F 0.3759(8) -0.0522(8) 0.1769(7) 0.134(4) Uani 0.570(9) 1 d D . P H 1
F92 F 0.3870(8) 0.0251(12) 0.1306(5) 0.134(4) Uani 0.570(9) 1 d D . P H 1
F90B F 0.3777(10) -0.0276(13) 0.1384(7) 0.134(4) Uani 0.430(9) 1 d D . P H 2
F91B F 0.4101(10) 0.0812(10) 0.1624(9) 0.134(4) Uani 0.430(9) 1 d D . P H 2
F92B F 0.4148(10) -0.0078(14) 0.2073(5) 0.134(4) Uani 0.430(9) 1 d D . P H 2
F93 F 0.0400(5) 0.2620(6) -0.0018(4) 0.129(4) Uani 1 1 d . . . . .
F94 F 0.0528(6) 0.2245(12) -0.0564(3) 0.242(10) Uani 1 1 d . . . . .
F95 F 0.0209(5) 0.1560(7) -0.0177(5) 0.161(6) Uani 1 1 d . . . . .
F96 F 0.2723(6) 0.1091(8) -0.0187(5) 0.161(6) Uani 1 1 d . . . . .
F97 F 0.3167(7) 0.1939(12) 0.0250(5) 0.235(11) Uani 1 1 d . . . . .
F98 F 0.2573(8) 0.2146(10) -0.0324(6) 0.203(8) Uani 1 1 d . . . . .

loop_
_atom_site_aniso_label
_atom_site_aniso_U_11
_atom_site_aniso_U_22
_atom_site_aniso_U_33
_atom_site_aniso_U_23
_atom_site_aniso_U_13
_atom_site_aniso_U_12
Yb1 0.0299(3) 0.0345(3) 0.0361(3) -0.0007(2) 0.0098(2) 0.0011(2)
Yb2 0.0377(3) 0.0394(3) 0.0323(2) -0.0012(2) 0.0145(2) -0.0041(2)
Yb3 0.0301(3) 0.0356(3) 0.0327(2) 0.0004(2) 0.0122(2) -0.0018(2)
Yb4 0.0278(3) 0.0415(3) 0.0375(3) 0.0004(2) 0.0121(2) -0.0014(2)
Yb6 0.0547(4) 0.0410(3) 0.0624(4) -0.0105(3) 0.0221(3) -0.0008(3)
O1 0.043(5) 0.040(5) 0.042(4) -0.002(4) 0.022(4) 0.011(4)
O2 0.039(6) 0.042(5) 0.058(5) -0.014(4) 0.012(4) -0.002(4)
O3 0.031(5) 0.051(5) 0.056(5) 0.008(4) 0.012(4) 0.004(4)
O4 0.039(5) 0.044(5) 0.048(5) -0.003(4) 0.009(4) 0.006(4)
O5 0.061(7) 0.055(6) 0.038(5) 0.007(4) 0.016(4) -0.009(5)
O6 0.043(6) 0.060(6) 0.041(5) 0.008(4) 0.001(4) -0.008(5)
O7 0.051(6) 0.074(6) 0.055(5) -0.020(4) 0.034(5) -0.020(5)
O8 0.070(7) 0.054(6) 0.048(5) -0.014(4) 0.033(5) -0.019(5)
O9 0.030(5) 0.049(5) 0.036(4) 0.004(3) 0.010(4) -0.001(4)
O10 0.031(5) 0.048(5) 0.040(4) 0.001(3) 0.018(4) -0.008(4)
O11 0.045(6) 0.047(5) 0.038(4) 0.005(4) 0.019(4) -0.008(4)
O12 0.037(5) 0.053(6) 0.052(5) 0.007(4) 0.014(4) 0.011(4)
O13 0.068(7) 0.062(6) 0.078(6) -0.023(5) 0.047(5) -0.035(5)
O14 0.050(6) 0.055(6) 0.092(7) -0.006(5) 0.047(5) 0.007(5)
O15 0.046(6) 0.087(7) 0.045(5) -0.016(5) -0.015(4) 0.024(5)
O16 0.073(8) 0.052(6) 0.087(7) 0.018(5) 0.010(6) 0.005(5)
O17 0.028(4) 0.033(4) 0.029(4) 0.004(3) 0.009(3) -0.009(3)
O18 0.033(5) 0.029(4) 0.040(4) 0.009(3) 0.019(3) -0.005(3)
O19 0.022(4) 0.033(4) 0.036(4) 0.006(3) 0.009(3) 0.001(3)
O20 0.031(5) 0.030(4) 0.038(4) -0.005(3) 0.015(3) -0.001(3)
O57 0.033(5) 0.044(5) 0.035(4) 0.001(4) 0.006(3) -0.007(4)
O81 0.065(7) 0.043(6) 0.059(5) -0.009(4) 0.018(5) -0.013(5)
O82 0.062(7) 0.058(6) 0.066(6) -0.013(5) 0.012(5) -0.007(6)
O83 0.062(7) 0.057(6) 0.066(6) -0.006(5) 0.014(5) 0.006(5)
O84 0.063(7) 0.064(6) 0.064(6) -0.016(5) 0.007(5) 0.017(5)
O85 0.064(7) 0.046(6) 0.059(6) -0.010(4) 0.025(5) -0.005(5)
O86 0.058(7) 0.063(6) 0.085(7) -0.029(6) 0.037(6) -0.009(5)
O87 0.038(5) 0.043(5) 0.031(4) -0.008(3) 0.016(3) -0.012(4)
F1 0.048(5) 0.079(6) 0.106(6) -0.026(5) 0.036(5) -0.022(5)
F2 0.086(7) 0.065(6) 0.147(8) -0.023(5) 0.084(6) -0.012(5)
F3 0.105(8) 0.078(6) 0.089(6) 0.014(5) 0.064(5) 0.003(6)
C1 0.055(10) 0.051(9) 0.068(9) -0.008(7) 0.032(8) 0.006(8)
C2 0.055(10) 0.056(9) 0.040(7) -0.003(6) 0.023(6) 0.001(7)
C3 0.034(8) 0.036(7) 0.056(7) -0.006(6) 0.018(6) 0.015(6)
C4 0.044(9) 0.031(7) 0.044(7) -0.013(5) 0.000(6) 0.018(6)
C5 0.035(9) 0.043(8) 0.066(9) -0.014(7) 0.010(7) -0.003(7)
F4 0.055(5) 0.057(5) 0.081(5) -0.025(4) 0.019(4) 0.004(4)
F5 0.108(8) 0.043(5) 0.087(6) 0.004(4) 0.039(5) 0.009(5)
F6 0.046(5) 0.067(5) 0.093(6) -0.035(4) 0.005(4) 0.003(4)
C6 0.079(8) 0.089(8) 0.089(8) 0.042(7) 0.015(7) 0.002(7)
C7 0.064(11) 0.052(8) 0.032(6) 0.017(6) 0.012(6) 0.013(8)
C8 0.043(9) 0.055(9) 0.057(8) 0.026(6) 0.009(7) 0.021(7)
C9 0.035(8) 0.038(8) 0.037(6) -0.003(5) -0.004(5) 0.011(6)
C10 0.041(9) 0.074(11) 0.055(8) 0.009(8) 0.005(7) 0.031(8)
C11 0.075(14) 0.090(14) 0.101(14) 0.023(11) 0.022(11) -0.009(11)
C12 0.063(11) 0.066(10) 0.047(8) 0.024(7) 0.024(7) -0.001(8)
C13 0.064(11) 0.089(12) 0.046(8) 0.040(8) 0.000(7) 0.015(9)
C14 0.042(9) 0.072(10) 0.052(8) 0.006(7) 0.009(7) 0.000(8)
C15 0.064(13) 0.127(17) 0.065(11) 0.047(12) -0.018(10) -0.035(13)
C16 0.070(9) 0.109(10) 0.074(8) -0.013(8) 0.046(7) -0.029(8)
C17 0.061(8) 0.088(8) 0.061(6) -0.009(6) 0.037(6) -0.024(6)
C18 0.063(7) 0.094(8) 0.045(5) -0.015(5) 0.038(5) -0.021(6)
C19 0.077(8) 0.082(8) 0.034(5) -0.013(5) 0.027(5) -0.013(6)
C20 0.093(10) 0.111(10) 0.044(7) -0.018(7) 0.031(7) -0.005(8)
C21 0.038(9) 0.063(10) 0.054(8) -0.004(7) 0.012(7) -0.002(8)
C22 0.033(8) 0.042(8) 0.056(8) -0.007(6) 0.017(6) 0.002(6)
C23 0.033(8) 0.061(9) 0.044(7) 0.006(6) 0.023(6) -0.009(6)
C24 0.043(8) 0.038(7) 0.043(6) -0.006(5) 0.027(6) -0.004(6)
C25 0.058(10) 0.061(10) 0.052(8) -0.001(7) 0.029(7) -0.009(8)
C26 0.084(10) 0.052(8) 0.071(7) 0.010(6) 0.044(7) -0.009(7)
C27 0.083(8) 0.043(6) 0.055(6) 0.000(5) 0.041(6) -0.002(6)
C28 0.089(8) 0.053(7) 0.052(6) 0.010(5) 0.034(6) 0.010(6)
C29 0.084(8) 0.066(7) 0.048(6) 0.014(6) 0.024(6) 0.027(6)
C30 0.098(9) 0.083(8) 0.066(7) 0.015(7) 0.017(7) 0.038(8)
C31 0.098(9) 0.127(9) 0.154(9) -0.002(8) 0.081(8) -0.062(8)
C32 0.072(8) 0.098(9) 0.126(9) 0.002(7) 0.064(7) -0.045(7)
C33 0.057(8) 0.095(9) 0.125(8) 0.009(7) 0.059(7) -0.014(7)
C34 0.058(8) 0.094(9) 0.127(9) 0.010(8) 0.066(7) 0.008(7)
C35 0.064(10) 0.105(11) 0.144(11) 0.012(10) 0.071(8) 0.011(9)
C36 0.080(11) 0.163(13) 0.104(10) -0.001(10) -0.006(9) 0.012(10)
C37 0.062(8) 0.128(11) 0.066(7) -0.007(8) 0.002(6) 0.015(8)
C38 0.063(8) 0.117(10) 0.050(6) 0.010(7) 0.019(6) 0.032(7)
C39 0.082(9) 0.104(10) 0.060(7) 0.028(7) 0.040(6) 0.041(8)
C40 0.102(11) 0.118(11) 0.089(9) 0.038(9) 0.042(8) 0.056(10)
Yb5 0.0355(7) 0.0586(10) 0.0360(5) -0.0047(6) 0.0104(5) -0.0018(6)
Yb5B 0.0355(7) 0.0586(10) 0.0360(5) -0.0047(6) 0.0104(5) -0.0018(6)
O51 0.052(7) 0.094(8) 0.064(6) -0.025(5) 0.031(5) -0.030(6)
F51 0.089(7) 0.129(8) 0.144(9) 0.016(6) 0.068(7) -0.017(5)
F52 0.089(7) 0.129(8) 0.144(9) 0.016(6) 0.068(7) -0.017(5)
F53 0.089(7) 0.129(8) 0.144(9) 0.016(6) 0.068(7) -0.017(5)
C51 0.066(6) 0.132(9) 0.063(5) -0.010(4) 0.024(4) -0.038(6)
C52 0.066(6) 0.132(9) 0.063(5) -0.010(4) 0.024(4) -0.038(6)
C53 0.066(6) 0.132(9) 0.063(5) -0.010(4) 0.024(4) -0.038(6)
C54 0.066(6) 0.132(9) 0.063(5) -0.010(4) 0.024(4) -0.038(6)
C55 0.066(6) 0.132(9) 0.063(5) -0.010(4) 0.024(4) -0.038(6)
F54 0.129(7) 0.217(11) 0.089(6) 0.088(7) 0.040(4) 0.026(7)
F55 0.129(7) 0.217(11) 0.089(6) 0.088(7) 0.040(4) 0.026(7)
F56 0.129(7) 0.217(11) 0.089(6) 0.088(7) 0.040(4) 0.026(7)
O52 0.079(10) 0.096(12) 0.030(6) -0.036(7) 0.034(6) -0.024(8)
O51B 0.052(7) 0.094(8) 0.064(6) -0.025(5) 0.031(5) -0.030(6)
F51B 0.089(7) 0.129(8) 0.144(9) 0.016(6) 0.068(7) -0.017(5)
F52B 0.089(7) 0.129(8) 0.144(9) 0.016(6) 0.068(7) -0.017(5)
F53B 0.089(7) 0.129(8) 0.144(9) 0.016(6) 0.068(7) -0.017(5)
C51B 0.066(6) 0.132(9) 0.063(5) -0.010(4) 0.024(4) -0.038(6)
C52B 0.066(6) 0.132(9) 0.063(5) -0.010(4) 0.024(4) -0.038(6)
C53B 0.066(6) 0.132(9) 0.063(5) -0.010(4) 0.024(4) -0.038(6)
C54B 0.066(6) 0.132(9) 0.063(5) -0.010(4) 0.024(4) -0.038(6)
C55B 0.066(6) 0.132(9) 0.063(5) -0.010(4) 0.024(4) -0.038(6)
F54B 0.129(7) 0.217(11) 0.089(6) 0.088(7) 0.040(4) 0.026(7)
F55B 0.129(7) 0.217(11) 0.089(6) 0.088(7) 0.040(4) 0.026(7)
F56B 0.129(7) 0.217(11) 0.089(6) 0.088(7) 0.040(4) 0.026(7)
O52B 0.079(10) 0.096(12) 0.030(6) -0.036(7) 0.034(6) -0.024(8)
O53 0.041(8) 0.086(14) 0.030(7) 0.006(8) 0.013(6) 0.008(8)
F57 0.173(9) 0.148(10) 0.090(6) 0.012(6) 0.052(6) -0.006(8)
F58 0.173(9) 0.148(10) 0.090(6) 0.012(6) 0.052(6) -0.006(8)
F59 0.173(9) 0.148(10) 0.090(6) 0.012(6) 0.052(6) -0.006(8)
C56 0.150(12) 0.130(12) 0.071(8) 0.019(10) 0.059(9) 0.003(11)
C57 0.073(18) 0.067(15) 0.059(14) 0.000(11) 0.037(12) 0.017(13)
C58 0.044(15) 0.092(19) 0.037(11) -0.010(11) -0.013(10) 0.037(13)
C59 0.060(17) 0.071(17) 0.050(13) -0.012(12) 0.007(12) 0.029(14)
C60 0.105(13) 0.095(12) 0.059(9) -0.022(9) 0.011(9) 0.013(11)
F60 0.086(6) 0.134(6) 0.094(6) -0.029(5) 0.003(5) 0.004(5)
F61 0.086(6) 0.134(6) 0.094(6) -0.029(5) 0.003(5) 0.004(5)
F62 0.086(6) 0.134(6) 0.094(6) -0.029(5) 0.003(5) 0.004(5)
O54 0.056(10) 0.049(11) 0.051(8) -0.013(8) 0.017(7) 0.008(8)
O55 0.056(11) 0.052(10) 0.049(9) -0.008(6) 0.012(7) 0.006(8)
F63 0.138(9) 0.101(7) 0.171(9) -0.016(6) 0.016(7) 0.008(6)
F64 0.138(9) 0.101(7) 0.171(9) -0.016(6) 0.016(7) 0.008(6)
F65 0.138(9) 0.101(7) 0.171(9) -0.016(6) 0.016(7) 0.008(6)
C61 0.108(10) 0.102(9) 0.121(9) -0.017(9) 0.024(8) 0.019(8)
C62 0.091(10) 0.098(10) 0.090(9) -0.010(9) 0.034(9) 0.014(10)
C63 0.089(10) 0.107(10) 0.069(8) -0.003(9) 0.043(8) 0.014(10)
C64 0.092(10) 0.109(11) 0.061(8) 0.007(9) 0.049(8) 0.007(10)
C65 0.108(11) 0.122(12) 0.077(9) 0.018(10) 0.057(9) 0.018(11)
F66 0.144(8) 0.249(12) 0.160(8) 0.048(8) 0.064(6) -0.034(9)
F67 0.144(8) 0.249(12) 0.160(8) 0.048(8) 0.064(6) -0.034(9)
F68 0.144(8) 0.249(12) 0.160(8) 0.048(8) 0.064(6) -0.034(9)
O56 0.053(9) 0.14(2) 0.042(10) 0.008(9) 0.025(7) -0.020(10)
O53B 0.041(8) 0.086(14) 0.030(7) 0.006(8) 0.013(6) 0.008(8)
F57B 0.173(9) 0.148(10) 0.090(6) 0.012(6) 0.052(6) -0.006(8)
F58B 0.173(9) 0.148(10) 0.090(6) 0.012(6) 0.052(6) -0.006(8)
F59B 0.173(9) 0.148(10) 0.090(6) 0.012(6) 0.052(6) -0.006(8)
C56B 0.150(12) 0.130(12) 0.071(8) 0.019(10) 0.059(9) 0.003(11)
C57B 0.134(13) 0.126(13) 0.068(10) 0.018(11) 0.058(10) 0.005(12)
C58B 0.120(13) 0.121(13) 0.070(11) 0.015(11) 0.060(10) 0.010(12)
C59B 0.110(12) 0.120(13) 0.069(10) 0.015(11) 0.065(10) 0.019(12)
C60B 0.108(11) 0.122(12) 0.077(9) 0.018(10) 0.057(9) 0.018(11)
F60B 0.144(8) 0.249(12) 0.160(8) 0.048(8) 0.064(6) -0.034(9)
F61B 0.144(8) 0.249(12) 0.160(8) 0.048(8) 0.064(6) -0.034(9)
F62B 0.144(8) 0.249(12) 0.160(8) 0.048(8) 0.064(6) -0.034(9)
O54B 0.053(9) 0.14(2) 0.042(10) 0.008(9) 0.025(7) -0.020(10)
O55B 0.056(11) 0.052(10) 0.049(9) -0.008(6) 0.012(7) 0.006(8)
F63B 0.138(9) 0.101(7) 0.171(9) -0.016(6) 0.016(7) 0.008(6)
F64B 0.138(9) 0.101(7) 0.171(9) -0.016(6) 0.016(7) 0.008(6)
F65B 0.138(9) 0.101(7) 0.171(9) -0.016(6) 0.016(7) 0.008(6)
C61B 0.108(10) 0.102(9) 0.121(9) -0.017(9) 0.024(8) 0.019(8)
C62B 0.103(12) 0.096(11) 0.102(11) -0.017(11) 0.020(10) 0.018(11)
C63B 0.101(13) 0.093(12) 0.084(11) -0.020(11) 0.016(11) 0.017(11)
C64B 0.100(13) 0.093(12) 0.074(11) -0.025(11) 0.017(11) 0.015(12)
C65B 0.105(13) 0.095(12) 0.059(9) -0.022(9) 0.011(9) 0.013(11)
F66B 0.086(6) 0.134(6) 0.094(6) -0.029(5) 0.003(5) 0.004(5)
F67B 0.086(6) 0.134(6) 0.094(6) -0.029(5) 0.003(5) 0.004(5)
F68B 0.086(6) 0.134(6) 0.094(6) -0.029(5) 0.003(5) 0.004(5)
O56B 0.056(10) 0.049(11) 0.051(8) -0.013(8) 0.017(7) 0.008(8)
N51 0.065(12) 0.04(2) 0.040(6) 0.000(9) 0.025(6) -0.03(2)
C66 0.118(13) 0.11(2) 0.041(5) 0.006(9) 0.007(6) -0.071(13)
C67 0.118(13) 0.11(2) 0.041(5) 0.006(9) 0.007(6) -0.071(13)
C68 0.118(13) 0.11(2) 0.041(5) 0.006(9) 0.007(6) -0.071(13)
N52 0.078(19) 0.08(2) 0.038(6) -0.007(11) 0.020(8) -0.05(2)
C69 0.036(10) 0.044(12) 0.037(6) -0.011(8) 0.026(6) -0.004(9)
N51B 0.065(12) 0.04(2) 0.040(6) 0.000(9) 0.025(6) -0.03(2)
C66B 0.118(13) 0.11(2) 0.041(5) 0.006(9) 0.007(6) -0.071(13)
C67B 0.118(13) 0.11(2) 0.041(5) 0.006(9) 0.007(6) -0.071(13)
C68B 0.118(13) 0.11(2) 0.041(5) 0.006(9) 0.007(6) -0.071(13)
N52B 0.078(19) 0.08(2) 0.038(6) -0.007(11) 0.020(8) -0.05(2)
C69B 0.036(10) 0.044(12) 0.037(6) -0.011(8) 0.026(6) -0.004(9)
C70 0.034(8) 0.057(8) 0.040(6) -0.001(6) 0.023(6) -0.009(6)
C72 0.033(8) 0.048(9) 0.089(11) -0.033(8) 0.016(7) 0.001(7)
C73 0.040(9) 0.042(8) 0.068(9) -0.001(7) 0.003(7) -0.012(7)
C74 0.038(8) 0.050(8) 0.033(6) 0.000(6) -0.010(5) -0.010(6)
C75 0.078(12) 0.054(9) 0.066(9) 0.016(7) -0.021(8) -0.027(8)
C81 0.095(17) 0.058(12) 0.130(17) 0.004(12) 0.035(13) -0.028(12)
C82 0.084(13) 0.041(9) 0.065(9) 0.020(7) 0.033(9) 0.005(8)
C83 0.084(14) 0.055(10) 0.096(13) -0.007(9) 0.013(10) -0.013(10)
C84 0.090(14) 0.043(9) 0.076(10) 0.013(8) 0.040(10) 0.012(9)
C85 0.089(15) 0.067(12) 0.059(10) -0.001(9) 0.001(9) -0.033(11)
C86 0.116(9) 0.144(9) 0.088(8) 0.005(8) 0.037(8) 0.042(9)
C87 0.097(9) 0.101(8) 0.084(7) -0.008(7) 0.046(7) 0.032(7)
C88 0.091(9) 0.082(8) 0.090(8) -0.001(7) 0.037(7) 0.032(7)
C89 0.087(9) 0.075(8) 0.107(9) -0.009(7) 0.031(8) 0.031(7)
C91 0.087(15) 0.118(17) 0.043(9) -0.028(10) 0.004(9) -0.020(13)
C92 0.072(12) 0.049(9) 0.050(8) -0.016(6) 0.018(8) -0.008(8)
C93 0.099(15) 0.067(11) 0.065(10) -0.027(8) 0.039(10) -0.023(10)
C94 0.066(12) 0.080(12) 0.070(10) -0.031(9) 0.037(9) -0.019(9)
C95 0.14(2) 0.18(2) 0.111(17) -0.074(17) 0.102(17) -0.10(2)
C96 0.043(9) 0.060(9) 0.063(8) -0.021(7) 0.025(7) -0.003(7)
C97 0.034(9) 0.073(11) 0.102(12) -0.020(9) 0.030(8) -0.004(8)
C98 0.060(11) 0.082(11) 0.068(9) -0.018(8) 0.029(8) 0.009(9)
C99 0.052(9) 0.045(8) 0.044(7) -0.008(6) 0.029(6) -0.001(7)
C100 0.048(9) 0.044(8) 0.040(7) 0.009(6) 0.017(6) 0.008(7)
C101 0.052(9) 0.034(7) 0.046(7) -0.003(5) 0.016(6) -0.013(7)
C102 0.035(8) 0.037(7) 0.035(6) -0.001(5) 0.016(5) 0.004(6)
C103 0.032(8) 0.041(7) 0.048(7) 0.003(5) 0.024(6) 0.010(6)
C104 0.047(9) 0.055(9) 0.051(7) -0.001(6) 0.011(6) -0.001(7)
N53 0.030(7) 0.062(8) 0.060(7) -0.018(6) 0.017(5) -0.022(6)
N54 0.040(7) 0.037(6) 0.039(5) -0.003(4) 0.015(5) -0.001(5)
N81 0.032(7) 0.049(7) 0.063(7) -0.017(5) 0.018(5) -0.006(5)
N82 0.031(7) 0.043(6) 0.065(7) -0.007(5) 0.018(5) 0.007(5)
N83 0.054(8) 0.042(7) 0.055(6) -0.004(5) 0.026(6) -0.004(6)
N84 0.042(7) 0.031(6) 0.037(5) -0.005(4) 0.022(5) 0.004(5)
F7 0.085(5) 0.094(5) 0.110(6) 0.042(4) 0.017(5) -0.015(4)
F8 0.085(5) 0.094(5) 0.110(6) 0.042(4) 0.017(5) -0.015(4)
F9 0.085(5) 0.094(5) 0.110(6) 0.042(4) 0.017(5) -0.015(4)
F7B 0.085(5) 0.094(5) 0.110(6) 0.042(4) 0.017(5) -0.015(4)
F8B 0.085(5) 0.094(5) 0.110(6) 0.042(4) 0.017(5) -0.015(4)
F9B 0.085(5) 0.094(5) 0.110(6) 0.042(4) 0.017(5) -0.015(4)
F10 0.061(7) 0.172(10) 0.093(7) 0.018(7) 0.039(5) 0.039(7)
F11 0.064(7) 0.093(7) 0.126(8) 0.028(6) -0.002(5) 0.032(6)
F12 0.049(6) 0.084(7) 0.126(8) -0.019(6) -0.021(5) -0.003(5)
F13 0.141(9) 0.074(5) 0.088(5) 0.027(4) 0.056(6) -0.019(6)
F14 0.141(9) 0.074(5) 0.088(5) 0.027(4) 0.056(6) -0.019(6)
F15 0.141(9) 0.074(5) 0.088(5) 0.027(4) 0.056(6) -0.019(6)
F13B 0.141(9) 0.074(5) 0.088(5) 0.027(4) 0.056(6) -0.019(6)
F14B 0.141(9) 0.074(5) 0.088(5) 0.027(4) 0.056(6) -0.019(6)
F15B 0.141(9) 0.074(5) 0.088(5) 0.027(4) 0.056(6) -0.019(6)
F16 0.062(7) 0.177(11) 0.133(9) 0.091(8) -0.028(6) -0.025(7)
F17 0.100(9) 0.144(11) 0.086(7) -0.005(7) -0.012(6) -0.061(8)
F18 0.059(7) 0.158(11) 0.126(9) 0.053(8) 0.009(6) -0.025(7)
F19 0.172(13) 0.305(19) 0.095(8) -0.033(10) 0.048(8) -0.189(14)
F20 0.109(11) 0.236(17) 0.233(15) 0.164(14) -0.004(10) -0.082(11)
F21 0.217(19) 0.227(18) 0.36(2) -0.101(17) 0.24(2) -0.093(15)
F22 0.134(11) 0.106(8) 0.086(6) -0.046(5) 0.039(7) -0.035(7)
F23 0.134(11) 0.106(8) 0.086(6) -0.046(5) 0.039(7) -0.035(7)
F24 0.134(11) 0.106(8) 0.086(6) -0.046(5) 0.039(7) -0.035(7)
F22B 0.134(11) 0.106(8) 0.086(6) -0.046(5) 0.039(7) -0.035(7)
F23B 0.134(11) 0.106(8) 0.086(6) -0.046(5) 0.039(7) -0.035(7)
F24B 0.134(11) 0.106(8) 0.086(6) -0.046(5) 0.039(7) -0.035(7)
F25 0.053(6) 0.089(7) 0.123(8) 0.013(6) -0.010(5) 0.005(5)
F26 0.029(5) 0.198(11) 0.070(5) -0.004(6) 0.021(4) -0.015(6)
F27 0.040(5) 0.104(7) 0.076(5) -0.023(5) 0.006(4) -0.017(5)
F28 0.064(5) 0.126(7) 0.047(3) 0.024(5) 0.023(3) 0.010(5)
F29 0.064(5) 0.126(7) 0.047(3) 0.024(5) 0.023(3) 0.010(5)
F30 0.064(5) 0.126(7) 0.047(3) 0.024(5) 0.023(3) 0.010(5)
F28B 0.064(5) 0.126(7) 0.047(3) 0.024(5) 0.023(3) 0.010(5)
F29B 0.064(5) 0.126(7) 0.047(3) 0.024(5) 0.023(3) 0.010(5)
F30B 0.064(5) 0.126(7) 0.047(3) 0.024(5) 0.023(3) 0.010(5)
F31 0.106(9) 0.073(7) 0.187(11) -0.039(7) 0.090(8) -0.039(6)
F32 0.177(11) 0.075(7) 0.110(7) 0.019(6) 0.056(7) -0.049(7)
F33 0.100(7) 0.060(5) 0.077(5) -0.021(4) 0.035(5) -0.032(5)
F34 0.121(9) 0.129(9) 0.074(6) 0.042(7) -0.009(5) 0.024(8)
F35 0.121(9) 0.129(9) 0.074(6) 0.042(7) -0.009(5) 0.024(8)
F36 0.121(9) 0.129(9) 0.074(6) 0.042(7) -0.009(5) 0.024(8)
F34B 0.121(9) 0.129(9) 0.074(6) 0.042(7) -0.009(5) 0.024(8)
F35B 0.121(9) 0.129(9) 0.074(6) 0.042(7) -0.009(5) 0.024(8)
F36B 0.121(9) 0.129(9) 0.074(6) 0.042(7) -0.009(5) 0.024(8)
F37 0.161(11) 0.098(8) 0.215(12) 0.034(8) 0.075(9) -0.042(8)
F38 0.169(11) 0.187(11) 0.199(12) -0.064(10) 0.070(10) -0.119(9)
F39 0.107(9) 0.168(10) 0.229(12) -0.018(9) 0.084(9) -0.074(8)
F40 0.151(12) 0.116(10) 0.280(17) 0.061(10) 0.161(12) 0.068(9)
F41 0.162(13) 0.106(9) 0.331(18) 0.008(10) 0.211(14) 0.018(9)
F42 0.223(17) 0.153(12) 0.184(13) -0.041(10) 0.152(13) 0.022(11)
F43 0.073(6) 0.166(10) 0.124(7) -0.055(7) -0.019(5) 0.009(6)
F44 0.073(6) 0.166(10) 0.124(7) -0.055(7) -0.019(5) 0.009(6)
F45 0.073(6) 0.166(10) 0.124(7) -0.055(7) -0.019(5) 0.009(6)
F43B 0.073(6) 0.166(10) 0.124(7) -0.055(7) -0.019(5) 0.009(6)
F44B 0.073(6) 0.166(10) 0.124(7) -0.055(7) -0.019(5) 0.009(6)
F45B 0.073(6) 0.166(10) 0.124(7) -0.055(7) -0.019(5) 0.009(6)
F46 0.191(14) 0.122(10) 0.148(10) 0.068(8) 0.030(9) 0.076(9)
F47 0.207(18) 0.127(11) 0.35(2) 0.029(13) 0.179(18) 0.080(12)
F48 0.27(2) 0.066(8) 0.147(11) -0.016(7) -0.067(12) 0.058(10)
F81 0.076(8) 0.063(7) 0.192(11) 0.008(7) 0.060(7) 0.010(6)
F82 0.105(9) 0.107(8) 0.136(9) 0.041(7) 0.054(7) 0.012(7)
F83 0.114(10) 0.092(8) 0.185(11) -0.034(8) 0.081(8) -0.045(7)
F84 0.182(13) 0.115(9) 0.088(7) -0.042(7) 0.014(8) 0.038(9)
F85 0.156(11) 0.110(9) 0.110(8) -0.043(7) 0.045(7) -0.045(8)
F86 0.267(16) 0.077(7) 0.082(7) -0.006(5) 0.080(8) -0.043(8)
F87 0.171(11) 0.167(11) 0.099(7) -0.039(8) 0.043(7) 0.054(9)
F88 0.142(10) 0.226(12) 0.094(8) 0.004(8) 0.021(7) 0.071(10)
F89 0.127(11) 0.226(13) 0.111(8) 0.035(8) 0.052(7) 0.033(10)
C90 0.094(11) 0.088(10) 0.124(10) -0.008(9) 0.023(9) 0.039(9)
F90 0.088(7) 0.138(12) 0.174(10) -0.019(8) 0.042(7) 0.034(8)
F91 0.088(7) 0.138(12) 0.174(10) -0.019(8) 0.042(7) 0.034(8)
F92 0.088(7) 0.138(12) 0.174(10) -0.019(8) 0.042(7) 0.034(8)
F90B 0.088(7) 0.138(12) 0.174(10) -0.019(8) 0.042(7) 0.034(8)
F91B 0.088(7) 0.138(12) 0.174(10) -0.019(8) 0.042(7) 0.034(8)
F92B 0.088(7) 0.138(12) 0.174(10) -0.019(8) 0.042(7) 0.034(8)
F93 0.121(10) 0.108(9) 0.111(8) -0.015(7) -0.019(7) 0.022(8)
F94 0.172(14) 0.49(3) 0.052(7) 0.064(11) 0.023(8) 0.052(17)
F95 0.089(10) 0.122(10) 0.214(15) -0.014(9) -0.019(9) -0.019(8)
F96 0.132(11) 0.191(14) 0.204(13) -0.117(12) 0.114(10) -0.048(10)
F97 0.159(14) 0.43(3) 0.167(13) -0.177(17) 0.127(11) -0.182(17)
F98 0.26(2) 0.202(17) 0.250(19) -0.004(14) 0.218(18) -0.029(14)

loop_
_atom_type_symbol
_atom_type_description
_atom_type_scat_dispersion_real
_atom_type_scat_dispersion_imag
_atom_type_scat_source
C C 0.0033 0.0016 'International Tables Vol C Tables 4.2.6.8 and 6.1.1.4'
H H 0.0000 0.0000 'International Tables Vol C Tables 4.2.6.8 and 6.1.1.4'
Yb Yb -0.3850 5.5486 'International Tables Vol C Tables 4.2.6.8 and 6.1.1.4'
O O 0.0106 0.0060 'International Tables Vol C Tables 4.2.6.8 and 6.1.1.4'
N N 0.0061 0.0033 'International Tables Vol C Tables 4.2.6.8 and 6.1.1.4'
F F 0.0171 0.0103 'International Tables Vol C Tables 4.2.6.8 and 6.1.1.4'

loop_
_geom_angle_atom_site_label_1
_geom_angle_atom_site_label_2
_geom_angle_atom_site_label_3
_geom_angle
_geom_angle_site_symmetry_1
_geom_angle_site_symmetry_3
_geom_angle_publ_flag
O4 Yb1 O2 86.3(3) . . ?
O4 Yb1 O1 77.2(3) . . ?
O2 Yb1 O1 73.2(3) . . ?
O4 Yb1 O17 77.2(3) . . ?
O2 Yb1 O17 155.6(3) . . ?
O1 Yb1 O17 85.6(3) . . ?
O4 Yb1 O18 111.6(3) . . ?
O2 Yb1 O18 133.5(3) . . ?
O1 Yb1 O18 150.7(2) . . ?
O17 Yb1 O18 70.1(2) . . ?
O4 Yb1 O3 73.7(3) . . ?
O2 Yb1 O3 72.1(3) . . ?
O1 Yb1 O3 135.6(3) . . ?
O17 Yb1 O3 118.8(2) . . ?
O18 Yb1 O3 72.7(3) . . ?
O4 Yb1 O19 141.5(3) . . ?
O2 Yb1 O19 117.2(3) . . ?
O1 Yb1 O19 81.1(3) . . ?
O17 Yb1 O19 69.7(2) . . ?
O18 Yb1 O19 75.3(2) . . ?
O3 Yb1 O19 140.3(3) . . ?
O4 Yb1 O57 154.6(3) . . ?
O2 Yb1 O57 72.9(3) . . ?
O1 Yb1 O57 109.4(3) . . ?
O17 Yb1 O57 126.9(3) . . ?
O18 Yb1 O57 75.2(2) . . ?
O3 Yb1 O57 85.9(3) . . ?
O19 Yb1 O57 63.4(2) . . ?
O4 Yb1 Yb4 151.05(19) . . ?
O2 Yb1 Yb4 118.8(2) . . ?
O1 Yb1 Yb4 121.70(18) . . ?
O17 Yb1 Yb4 82.36(18) . . ?
O18 Yb1 Yb4 41.05(16) . . ?
O3 Yb1 Yb4 99.2(2) . . ?
O19 Yb1 Yb4 41.36(17) . . ?
O57 Yb1 Yb4 45.92(18) . . ?
O4 Yb1 Yb2 89.11(19) . . ?
O2 Yb1 Yb2 164.2(2) . . ?
O1 Yb1 Yb2 120.37(19) . . ?
O17 Yb1 Yb2 34.92(17) . . ?
O18 Yb1 Yb2 36.28(17) . . ?
O3 Yb1 Yb2 92.1(2) . . ?
O19 Yb1 Yb2 75.00(17) . . ?
O57 Yb1 Yb2 106.92(18) . . ?
Yb4 Yb1 Yb2 62.754(14) . . ?
O4 Yb1 Yb3 107.8(2) . . ?
O2 Yb1 Yb3 140.3(2) . . ?
O1 Yb1 Yb3 74.20(18) . . ?
O17 Yb1 Yb3 36.34(16) . . ?
O18 Yb1 Yb3 76.51(16) . . ?
O3 Yb1 Yb3 147.0(2) . . ?
O19 Yb1 Yb3 34.78(16) . . ?
O57 Yb1 Yb3 97.55(18) . . ?
Yb4 Yb1 Yb3 62.942(14) . . ?
Yb2 Yb1 Yb3 55.360(12) . . ?
O17 Yb2 O8 141.6(3) . . ?
O17 Yb2 O20 76.6(2) . . ?
O8 Yb2 O20 105.9(3) . . ?
O17 Yb2 O5 96.9(3) . . ?
O8 Yb2 O5 98.2(3) . . ?
O20 Yb2 O5 148.4(3) . . ?
O17 Yb2 O7 145.7(3) . . ?
O8 Yb2 O7 72.5(3) . . ?
O20 Yb2 O7 92.8(3) . . ?
O5 Yb2 O7 75.1(3) . . ?
O17 Yb2 O6 75.9(3) . . ?
O8 Yb2 O6 75.3(3) . . ?
O20 Yb2 O6 132.7(3) . . ?
O5 Yb2 O6 72.8(3) . . ?
O7 Yb2 O6 130.0(3) . . ?
O17 Yb2 O18 70.3(2) . . ?
O8 Yb2 O18 147.2(3) . . ?
O20 Yb2 O18 68.3(2) . . ?
O5 Yb2 O18 80.3(3) . . ?
O7 Yb2 O18 75.5(3) . . ?
O6 Yb2 O18 133.4(3) . . ?
O17 Yb2 O87 74.3(2) . . ?
O8 Yb2 O87 73.7(3) . . ?
O20 Yb2 O87 62.0(2) . . ?
O5 Yb2 O87 146.7(3) . . ?
O7 Yb2 O87 129.4(3) . . ?
O6 Yb2 O87 73.9(3) . . ?
O18 Yb2 O87 123.9(2) . . ?
O17 Yb2 Yb3 41.58(16) . . ?
O8 Yb2 Yb3 116.2(2) . . ?
O20 Yb2 Yb3 42.56(18) . . ?
O5 Yb2 Yb3 138.5(2) . . ?
O7 Yb2 Yb3 135.3(2) . . ?
O6 Yb2 Yb3 93.25(19) . . ?
O18 Yb2 Yb3 82.23(16) . . ?
O87 Yb2 Yb3 43.44(15) . . ?
O17 Yb2 Yb1 35.37(16) . . ?
O8 Yb2 Yb1 176.8(2) . . ?
O20 Yb2 Yb1 75.00(17) . . ?
O5 Yb2 Yb1 82.0(2) . . ?
O7 Yb2 Yb1 110.5(2) . . ?
O6 Yb2 Yb1 101.8(2) . . ?
O18 Yb2 Yb1 35.98(17) . . ?
O87 Yb2 Yb1 104.37(16) . . ?
Yb3 Yb2 Yb1 62.346(14) . . ?
O17 Yb2 Yb4 76.11(17) . . ?
O8 Yb2 Yb4 127.2(2) . . ?
O20 Yb2 Yb4 33.94(17) . . ?
O5 Yb2 Yb4 114.5(2) . . ?
O7 Yb2 Yb4 77.2(2) . . ?
O6 Yb2 Yb4 151.7(2) . . ?
O18 Yb2 Yb4 35.36(16) . . ?
O87 Yb2 Yb4 94.90(16) . . ?
Yb3 Yb2 Yb4 62.689(14) . . ?
Yb1 Yb2 Yb4 55.118(13) . . ?
O19 Yb3 O12 87.2(3) . . ?
O19 Yb3 O10 81.6(3) . . ?
O12 Yb3 O10 73.8(3) . . ?
O19 Yb3 O9 119.7(3) . . ?
O12 Yb3 O9 134.1(3) . . ?
O10 Yb3 O9 74.4(3) . . ?
O19 Yb3 O11 158.9(2) . . ?
O12 Yb3 O11 73.1(3) . . ?
O10 Yb3 O11 85.8(3) . . ?
O9 Yb3 O11 72.3(3) . . ?
O19 Yb3 O17 70.5(2) . . ?
O12 Yb3 O17 153.4(3) . . ?
O10 Yb3 O17 115.2(2) . . ?
O9 Yb3 O17 71.6(3) . . ?
O11 Yb3 O17 130.5(2) . . ?
O19 Yb3 O20 67.9(2) . . ?
O12 Yb3 O20 84.4(3) . . ?
O10 Yb3 O20 143.3(2) . . ?
O9 Yb3 O20 138.4(2) . . ?
O11 Yb3 O20 116.1(3) . . ?
O17 Yb3 O20 74.1(2) . . ?
O19 Yb3 O87 124.0(2) . . ?
O12 Yb3 O87 109.5(3) . . ?
O10 Yb3 O87 153.9(3) . . ?
O9 Yb3 O87 86.7(3) . . ?
O11 Yb3 O87 71.2(2) . . ?
O17 Yb3 O87 73.9(2) . . ?
O20 Yb3 O87 61.5(2) . . ?
O19 Yb3 Yb2 81.71(17) . . ?
O12 Yb3 Yb2 124.3(2) . . ?
O10 Yb3 Yb2 154.50(19) . . ?
O9 Yb3 Yb2 97.65(18) . . ?
O11 Yb3 Yb2 115.33(17) . . ?
O17 Yb3 Yb2 40.38(17) . . ?
O20 Yb3 Yb2 40.97(16) . . ?
O87 Yb3 Yb2 44.16(17) . . ?
O19 Yb3 Yb1 36.12(16) . . ?
O12 Yb3 Yb1 123.3(2) . . ?
O10 Yb3 Yb1 93.18(18) . . ?
O9 Yb3 Yb1 90.70(19) . . ?
O11 Yb3 Yb1 162.6(2) . . ?
O17 Yb3 Yb1 35.81(15) . . ?
O20 Yb3 Yb1 74.31(17) . . ?
O87 Yb3 Yb1 105.01(18) . . ?
Yb2 Yb3 Yb1 62.294(14) . . ?
O19 Yb3 Yb4 34.77(18) . . ?
O12 Yb3 Yb4 78.0(2) . . ?
O10 Yb3 Yb4 110.66(19) . . ?
O9 Yb3 Yb4 145.01(18) . . ?
O11 Yb3 Yb4 141.1(2) . . ?
O17 Yb3 Yb4 75.35(17) . . ?
O20 Yb3 Yb4 34.37(16) . . ?
O87 Yb3 Yb4 95.16(17) . . ?
Yb2 Yb3 Yb4 62.366(14) . . ?
Yb1 Yb3 Yb4 55.015(13) . . ?
O15 Yb4 O20 145.8(3) . . ?
O15 Yb4 O13 75.4(4) . . ?
O20 Yb4 O13 136.5(3) . . ?
O15 Yb4 O18 141.2(3) . . ?
O20 Yb4 O18 69.3(2) . . ?
O13 Yb4 O18 79.9(3) . . ?
O15 Yb4 O14 103.5(3) . . ?
O20 Yb4 O14 81.3(3) . . ?
O13 Yb4 O14 72.5(3) . . ?
O18 Yb4 O14 96.8(3) . . ?
O15 Yb4 O16 73.1(3) . . ?
O20 Yb4 O16 77.4(3) . . ?
O13 Yb4 O16 121.9(4) . . ?
O18 Yb4 O16 145.6(3) . . ?
O14 Yb4 O16 69.3(4) . . ?
O15 Yb4 O19 99.7(3) . . ?
O20 Yb4 O19 68.9(2) . . ?
O13 Yb4 O19 132.5(3) . . ?
O18 Yb4 O19 76.0(2) . . ?
O14 Yb4 O19 150.1(3) . . ?
O16 Yb4 O19 100.2(3) . . ?
O15 Yb4 O57 71.6(3) . . ?
O20 Yb4 O57 123.0(2) . . ?
O13 Yb4 O57 72.4(3) . . ?
O18 Yb4 O57 72.7(2) . . ?
O14 Yb4 O57 144.6(3) . . ?
O16 Yb4 O57 136.1(3) . . ?
O19 Yb4 O57 61.6(2) . . ?
O15 Yb4 Yb1 112.2(2) . . ?
O20 Yb4 Yb1 81.44(18) . . ?
O13 Yb4 Yb1 95.3(3) . . ?
O18 Yb4 Yb1 41.19(17) . . ?
O14 Yb4 Yb1 138.0(2) . . ?
O16 Yb4 Yb1 141.7(3) . . ?
O19 Yb4 Yb1 41.90(16) . . ?
O57 Yb4 Yb1 42.78(16) . . ?
O15 Yb4 Yb2 174.0(2) . . ?
O20 Yb4 Yb2 34.57(17) . . ?
O13 Yb4 Yb2 106.5(2) . . ?
O18 Yb4 Yb2 35.77(17) . . ?
O14 Yb4 Yb2 82.5(2) . . ?
O16 Yb4 Yb2 109.9(2) . . ?
O19 Yb4 Yb2 74.77(16) . . ?
O57 Yb4 Yb2 103.29(16) . . ?
Yb1 Yb4 Yb2 62.128(14) . . ?
O15 Yb4 Yb3 121.4(3) . . ?
O20 Yb4 Yb3 36.28(18) . . ?
O13 Yb4 Yb3 155.0(3) . . ?
O18 Yb4 Yb3 75.90(17) . . ?
O14 Yb4 Yb3 116.3(2) . . ?
O16 Yb4 Yb3 82.4(3) . . ?
O19 Yb4 Yb3 33.90(17) . . ?
O57 Yb4 Yb3 94.35(17) . . ?
Yb1 Yb4 Yb3 62.043(14) . . ?
Yb2 Yb4 Yb3 54.944(13) . . ?
O81 Yb6 O82 77.0(3) . . ?
O81 Yb6 O85 78.3(3) . . ?
O82 Yb6 O85 80.0(3) . . ?
O81 Yb6 O84 119.5(3) . . ?
O82 Yb6 O84 77.1(3) . . ?
O85 Yb6 O84 146.2(3) . . ?
O81 Yb6 O86 144.2(3) . . ?
O82 Yb6 O86 76.2(3) . . ?
O85 Yb6 O86 73.9(3) . . ?
O84 Yb6 O86 76.7(4) . . ?
O81 Yb6 O83 77.4(3) . . ?
O82 Yb6 O83 123.5(3) . . ?
O85 Yb6 O83 140.4(3) . . ?
O84 Yb6 O83 73.4(3) . . ?
O86 Yb6 O83 138.0(4) . . ?
O81 Yb6 N82 135.3(3) . . ?
O82 Yb6 N82 147.7(4) . . ?
O85 Yb6 N82 103.8(3) . . ?
O84 Yb6 N82 83.7(3) . . ?
O86 Yb6 N82 74.2(3) . . ?
O83 Yb6 N82 73.7(3) . . ?
O81 Yb6 N83 77.7(3) . . ?
O82 Yb6 N83 143.7(4) . . ?
O85 Yb6 N83 69.6(3) . . ?
O84 Yb6 N83 138.7(3) . . ?
O86 Yb6 N83 112.3(3) . . ?
O83 Yb6 N83 74.9(3) . . ?
N82 Yb6 N83 62.4(3) . . ?
O81 Yb6 C82 17.5(3) . . ?
O82 Yb6 C82 60.4(4) . . ?
O85 Yb6 C82 71.5(3) . . ?
O84 Yb6 C82 116.3(4) . . ?
O86 Yb6 C82 127.9(4) . . ?
O83 Yb6 C82 92.1(4) . . ?
N82 Yb6 C82 151.6(4) . . ?
N83 Yb6 C82 90.5(4) . . ?
C2 O1 Yb1 132.0(7) . . ?
C4 O2 Yb1 131.9(7) . . ?
C7 O3 Yb1 131.3(8) . . ?
C9 O4 Yb1 135.6(8) . . ?
C12 O5 Yb2 135.1(9) . . ?
C14 O6 Yb2 134.4(9) . . ?
C17 O7 Yb2 132.4(9) . . ?
C19 O8 Yb2 133.7(9) . . ?
C22 O9 Yb3 131.5(7) . . ?
C24 O10 Yb3 130.7(7) . . ?
C27 O11 Yb3 130.5(8) . . ?
C29 O12 Yb3 129.7(9) . . ?
C32 O13 Yb4 134.4(11) . . ?
C34 O14 Yb4 134.4(10) . . ?
C37 O15 Yb4 131.9(9) . . ?
C39 O16 Yb4 134.9(11) . . ?
Yb2 O17 Yb1 109.7(3) . . ?
Yb2 O17 Yb3 98.0(3) . . ?
Yb1 O17 Yb3 107.8(2) . . ?
Yb2 O17 H17 113.4 . . ?
Yb1 O17 H17 113.4 . . ?
Yb3 O17 H17 113.4 . . ?
Yb4 O18 Yb1 97.8(2) . . ?
Yb4 O18 Yb2 108.9(3) . . ?
Yb1 O18 Yb2 107.7(3) . . ?
Yb4 O18 H18 113.7 . . ?
Yb1 O18 H18 113.7 . . ?
Yb2 O18 H18 113.7 . . ?
Yb3 O19 Yb4 111.3(3) . . ?
Yb3 O19 Yb1 109.1(3) . . ?
Yb4 O19 Yb1 96.7(2) . . ?
Yb3 O19 H19 112.9 . . ?
Yb4 O19 H19 112.9 . . ?
Yb1 O19 H19 112.9 . . ?
Yb4 O20 Yb2 111.5(3) . . ?
Yb4 O20 Yb3 109.4(3) . . ?
Yb2 O20 Yb3 96.5(3) . . ?
Yb4 O20 H20 112.8 . . ?
Yb2 O20 H20 112.8 . . ?
Yb3 O20 H20 112.8 . . ?
N54 O57 Yb1 130.5(6) . . ?
N54 O57 Yb4 136.3(6) . . ?
Yb1 O57 Yb4 91.3(2) . . ?
C82 O81 Yb6 129.7(9) . . ?
C84 O82 Yb6 131.3(10) . . ?
C87 O83 Yb6 132.4(10) . . ?
C89 O84 Yb6 137.4(11) . . ?
C92 O85 Yb6 136.0(10) . . ?
C94 O86 Yb6 134.6(10) . . ?
N84 O87 Yb3 131.4(6) . . ?
N84 O87 Yb2 133.5(5) . . ?
Yb3 O87 Yb2 92.4(2) . . ?
F1 C1 F2 108.3(10) . . ?
F1 C1 F3 105.8(10) . . ?
F2 C1 F3 104.8(10) . . ?
F1 C1 C2 112.8(10) . . ?
F2 C1 C2 114.1(10) . . ?
F3 C1 C2 110.4(10) . . ?
O1 C2 C3 127.5(11) . . ?
O1 C2 C1 114.7(10) . . ?
C3 C2 C1 117.9(10) . . ?
C4 C3 C2 119.8(10) . . ?
C4 C3 H3 120.1 . . ?
C2 C3 H3 120.1 . . ?
O2 C4 C3 128.6(10) . . ?
O2 C4 C5 109.2(10) . . ?
C3 C4 C5 122.2(10) . . ?
F5 C5 F6 109.7(10) . . ?
F5 C5 F4 105.9(9) . . ?
F6 C5 F4 106.9(9) . . ?
F5 C5 C4 111.6(9) . . ?
F6 C5 C4 111.8(9) . . ?
F4 C5 C4 110.6(9) . . ?
F7B C6 F9B 111(2) . . ?
F8 C6 F7 112(2) . . ?
F8 C6 F9 102.9(18) . . ?
F7 C6 F9 105.7(18) . . ?
F7B C6 F8B 103.0(19) . . ?
F9B C6 F8B 107.7(17) . . ?
F7B C6 C7 116.2(15) . . ?
F9B C6 C7 113.1(18) . . ?
F8 C6 C7 106.6(18) . . ?
F7 C6 C7 114.1(18) . . ?
F9 C6 C7 115.2(17) . . ?
F8B C6 C7 104.8(17) . . ?
O3 C7 C8 128.0(13) . . ?
O3 C7 C6 112.0(13) . . ?
C8 C7 C6 119.8(13) . . ?
C7 C8 C9 122.4(12) . . ?
C7 C8 H8 118.8 . . ?
C9 C8 H8 118.8 . . ?
O4 C9 C8 125.0(12) . . ?
O4 C9 C10 114.5(12) . . ?
C8 C9 C10 120.4(12) . . ?
F11 C10 F12 107.4(11) . . ?
F11 C10 F10 105.4(12) . . ?
F12 C10 F10 106.0(14) . . ?
F11 C10 C9 114.9(14) . . ?
F12 C10 C9 111.8(11) . . ?
F10 C10 C9 110.8(11) . . ?
F13 C11 F15 106.0(11) . . ?
F13B C11 F14B 104.7(11) . . ?
F13 C11 F14 104.8(11) . . ?
F15 C11 F14 102.4(10) . . ?
F13B C11 F15B 103.2(11) . . ?
F14B C11 F15B 101.3(11) . . ?
F13 C11 C12 116.5(12) . . ?
F13B C11 C12 124.7(15) . . ?
F15 C11 C12 112.5(13) . . ?
F14B C11 C12 114.7(13) . . ?
F14 C11 C12 113.4(13) . . ?
F15B C11 C12 105.3(14) . . ?
O5 C12 C13 128.9(12) . . ?
O5 C12 C11 115.5(13) . . ?
C13 C12 C11 115.6(12) . . ?
C12 C13 C14 119.8(12) . . ?
C12 C13 H13 120.1 . . ?
C14 C13 H13 120.1 . . ?
O6 C14 C13 128.1(13) . . ?
O6 C14 C15 112.8(12) . . ?
C13 C14 C15 119.0(13) . . ?
F18 C15 F16 107.9(18) . . ?
F18 C15 F17 103.7(16) . . ?
F16 C15 F17 106.8(16) . . ?
F18 C15 C14 112.1(14) . . ?
F16 C15 C14 114.4(15) . . ?
F17 C15 C14 111.2(18) . . ?
F19 C16 F20 112(2) . . ?
F19 C16 F21 104.5(19) . . ?
F20 C16 F21 100.6(17) . . ?
F19 C16 C17 114.6(14) . . ?
F20 C16 C17 111.8(16) . . ?
F21 C16 C17 111.9(16) . . ?
O7 C17 C18 128.5(13) . . ?
O7 C17 C16 114.8(13) . . ?
C18 C17 C16 116.6(13) . . ?
C19 C18 C17 120.3(12) . . ?
C19 C18 H18B 119.8 . . ?
C17 C18 H18B 119.8 . . ?
O8 C19 C18 126.5(12) . . ?
O8 C19 C20 113.5(12) . . ?
C18 C19 C20 119.9(11) . . ?
F24B C20 F22B 107.2(10) . . ?
F22 C20 F24 107.0(10) . . ?
F22 C20 F23 105.4(9) . . ?
F24 C20 F23 105.4(10) . . ?
F24B C20 F23B 106.0(10) . . ?
F22B C20 F23B 105.4(10) . . ?
F24B C20 C19 112.3(13) . . ?
F22 C20 C19 117.0(13) . . ?
F22B C20 C19 117.2(13) . . ?
F24 C20 C19 115.5(12) . . ?
F23 C20 C19 105.5(13) . . ?
F23B C20 C19 107.9(13) . . ?
F25 C21 F26 107.1(12) . . ?
F25 C21 F27 103.1(11) . . ?
F26 C21 F27 106.0(12) . . ?
F25 C21 C22 111.9(12) . . ?
F26 C21 C22 115.9(11) . . ?
F27 C21 C22 111.9(11) . . ?
O9 C22 C23 128.3(12) . . ?
O9 C22 C21 113.9(11) . . ?
C23 C22 C21 117.8(12) . . ?
C22 C23 C24 119.8(11) . . ?
C22 C23 H23 120.1 . . ?
C24 C23 H23 120.1 . . ?
O10 C24 C23 129.7(10) . . ?
O10 C24 C25 113.4(10) . . ?
C23 C24 C25 116.9(10) . . ?
F30 C25 F28 107.1(9) . . ?
F30 C25 F29 107.5(9) . . ?
F28 C25 F29 104.3(8) . . ?
F30B C25 F28B 105.7(9) . . ?
F30B C25 F29B 103.8(9) . . ?
F28B C25 F29B 102.8(8) . . ?
F30 C25 C24 119.0(11) . . ?
F30B C25 C24 120.6(12) . . ?
F28 C25 C24 110.3(11) . . ?
F29 C25 C24 107.7(10) . . ?
F28B C25 C24 113.5(10) . . ?
F29B C25 C24 108.5(11) . . ?
F32 C26 F33 106.9(13) . . ?
F32 C26 F31 107.0(13) . . ?
F33 C26 F31 106.7(13) . . ?
F32 C26 C27 114.0(13) . . ?
F33 C26 C27 111.5(12) . . ?
F31 C26 C27 110.5(13) . . ?
O11 C27 C28 127.3(13) . . ?
O11 C27 C26 112.8(12) . . ?
C28 C27 C26 119.8(12) . . ?
C27 C28 C29 120.0(12) . . ?
C27 C28 H28 120.0 . . ?
C29 C28 H28 120.0 . . ?
O12 C29 C28 127.5(12) . . ?
O12 C29 C30 113.6(14) . . ?
C28 C29 C30 118.9(13) . . ?
F35B C30 F34B 110.2(12) . . ?
F34 C30 F35 106.6(11) . . ?
F35B C30 F36B 105.6(11) . . ?
F34B C30 F36B 106.1(12) . . ?
F34 C30 F36 103.5(11) . . ?
F35 C30 F36 104.2(12) . . ?
F35B C30 C29 115.2(16) . . ?
F34B C30 C29 113.1(14) . . ?
F34 C30 C29 117.0(15) . . ?
F35 C30 C29 116.5(14) . . ?
F36B C30 C29 105.8(13) . . ?
F36 C30 C29 107.6(13) . . ?
F37 C31 F38 118(3) . . ?
F37 C31 F39 116.2(19) . . ?
F38 C31 F39 104(2) . . ?
F37 C31 C32 106.3(19) . . ?
F38 C31 C32 108.7(18) . . ?
F39 C31 C32 103.5(19) . . ?
O13 C32 C33 125.7(15) . . ?
O13 C32 C31 110.2(17) . . ?
C33 C32 C31 124.0(16) . . ?
C34 C33 C32 120.8(16) . . ?
C34 C33 H33 119.6 . . ?
C32 C33 H33 119.6 . . ?
O14 C34 C33 128.7(16) . . ?
O14 C34 C35 114.1(16) . . ?
C33 C34 C35 117.1(16) . . ?
F41 C35 F40 111.4(18) . . ?
F41 C35 F42 111(2) . . ?
F40 C35 F42 104.9(19) . . ?
F41 C35 C34 112.9(18) . . ?
F40 C35 C34 109.5(17) . . ?
F42 C35 C34 106.8(16) . . ?
F45 C36 F43 106.9(10) . . ?
F45B C36 F43B 103.6(12) . . ?
F45 C36 F44 104.3(10) . . ?
F43 C36 F44 104.8(10) . . ?
F45B C36 F44B 102.0(11) . . ?
F43B C36 F44B 101.5(11) . . ?
F45 C36 C37 116.9(14) . . ?
F43 C36 C37 111.3(13) . . ?
F45B C36 C37 125.9(18) . . ?
F43B C36 C37 125.9(16) . . ?
F44 C36 C37 111.8(14) . . ?
F44B C36 C37 89.5(17) . . ?
O15 C37 C38 130.1(15) . . ?
O15 C37 C36 109.5(14) . . ?
C38 C37 C36 120.2(15) . . ?
C37 C38 C39 120.0(15) . . ?
C37 C38 H38 120.0 . . ?
C39 C38 H38 120.0 . . ?
O16 C39 C38 125.2(16) . . ?
O16 C39 C40 113.0(17) . . ?
C38 C39 C40 121.7(17) . . ?
F48 C40 F46 118(2) . . ?
F48 C40 F47 109(2) . . ?
F46 C40 F47 98.0(18) . . ?
F48 C40 C39 119.3(19) . . ?
F46 C40 C39 109.3(18) . . ?
F47 C40 C39 98.7(18) . . ?
O53 Yb5 O56 72.4(6) . . ?
O53 Yb5 O51 140.7(4) . . ?
O56 Yb5 O51 146.9(5) . . ?
O53 Yb5 O55 117.3(5) . . ?
O56 Yb5 O55 75.1(6) . . ?
O51 Yb5 O55 85.9(5) . . ?
O53 Yb5 O54 74.5(5) . . ?
O56 Yb5 O54 120.2(8) . . ?
O51 Yb5 O54 80.7(4) . . ?
O55 Yb5 O54 78.0(4) . . ?
O53 Yb5 O52 74.5(5) . . ?
O56 Yb5 O52 134.9(6) . . ?
O51 Yb5 O52 70.8(4) . . ?
O55 Yb5 O52 148.9(5) . . ?
O54 Yb5 O52 78.0(5) . . ?
O53 Yb5 N53 139.0(5) . . ?
O56 Yb5 N53 79.0(7) . . ?
O51 Yb5 N53 71.5(3) . . ?
O55 Yb5 N53 81.6(4) . . ?
O54 Yb5 N53 146.5(4) . . ?
O52 Yb5 N53 108.9(4) . . ?
O53 Yb5 N52 81.6(9) . . ?
O56 Yb5 N52 71.8(13) . . ?
O51 Yb5 N52 105.5(12) . . ?
O55 Yb5 N52 134.0(8) . . ?
O54 Yb5 N52 147.1(7) . . ?
O52 Yb5 N52 73.9(10) . . ?
N53 Yb5 N52 61.6(7) . . ?
O52B Yb5B O55B 144.0(11) . . ?
O52B Yb5B O56B 80.7(10) . . ?
O55B Yb5B O56B 75.8(7) . . ?
O52B Yb5B O53B 83.4(9) . . ?
O55B Yb5B O53B 115.6(11) . . ?
O56B Yb5B O53B 75.2(11) . . ?
O52B Yb5B O51B 78.2(7) . . ?
O55B Yb5B O51B 72.3(9) . . ?
O56B Yb5B O51B 83.3(9) . . ?
O53B Yb5B O51B 153.7(7) . . ?
O52B Yb5B O54B 141.5(14) . . ?
O55B Yb5B O54B 74.5(15) . . ?
O56B Yb5B O54B 120.1(17) . . ?
O53B Yb5B O54B 72.9(9) . . ?
O51B Yb5B O54B 132.3(8) . . ?
O52B Yb5B N52B 75(2) . . ?
O55B Yb5B N52B 134.4(18) . . ?
O56B Yb5B N52B 149.2(15) . . ?
O53B Yb5B N52B 83.7(18) . . ?
O51B Yb5B N52B 109(2) . . ?
O54B Yb5B N52B 73(3) . . ?
O52B Yb5B N53 110.7(8) . . ?
O55B Yb5B N53 75.5(6) . . ?
O56B Yb5B N53 142.7(8) . . ?
O53B Yb5B N53 139.6(8) . . ?
O51B Yb5B N53 65.7(3) . . ?
O54B Yb5B N53 73.5(10) . . ?
N52B Yb5B N53 65.4(12) . . ?
O52B Yb5B C54B 18.3(7) . . ?
O55B Yb5B C54B 126.1(10) . . ?
O56B Yb5B C54B 73.0(11) . . ?
O53B Yb5B C54B 97.3(8) . . ?
O51B Yb5B C54B 61.4(5) . . ?
O54B Yb5B C54B 159.2(16) . . ?
N52B Yb5B C54B 88(3) . . ?
N53 Yb5B C54B 106.5(7) . . ?
C52 O51 Yb5 140.8(10) . . ?
F52 C51 F53 103.7(15) . . ?
F52 C51 F51 107.9(16) . . ?
F53 C51 F51 105.1(15) . . ?
F52 C51 C52 113.0(16) . . ?
F53 C51 C52 117.5(15) . . ?
F51 C51 C52 109.0(15) . . ?
O51 C52 C53 124.7(15) . . ?
O51 C52 C51 114.2(14) . . ?
C53 C52 C51 121.1(15) . . ?
C52 C53 C54 121.1(16) . . ?
C52 C53 H53 119.5 . . ?
C54 C53 H53 119.4 . . ?
O52 C54 C53 126.0(15) . . ?
O52 C54 C55 118.8(14) . . ?
C53 C54 C55 115.0(14) . . ?
F55 C55 F56 108.7(15) . . ?
F55 C55 F54 105.2(15) . . ?
F56 C55 F54 99.2(16) . . ?
F55 C55 C54 117.5(15) . . ?
F56 C55 C54 110.4(14) . . ?
F54 C55 C54 114.2(15) . . ?
C54 O52 Yb5 135.8(11) . . ?
C52B O51B Yb5B 126.2(12) . . ?
F52B C51B F51B 108(2) . . ?
F52B C51B F53B 107(2) . . ?
F51B C51B F53B 106(2) . . ?
F52B C51B C52B 116.2(19) . . ?
F51B C51B C52B 109(2) . . ?
F53B C51B C52B 110.0(19) . . ?
O51B C52B C53B 129(2) . . ?
O51B C52B C51B 118.9(16) . . ?
C53B C52B C51B 112.1(17) . . ?
C54B C53B C52B 120(2) . . ?
C54B C53B H53B 120.1 . . ?
C52B C53B H53B 120.2 . . ?
O52B C54B C53B 130(2) . . ?
O52B C54B C55B 97.6(15) . . ?
C53B C54B C55B 128(2) . . ?
O52B C54B Yb5B 32.4(13) . . ?
C53B C54B Yb5B 98.3(18) . . ?
C55B C54B Yb5B 123.7(15) . . ?
F56B C55B F55B 118(2) . . ?
F56B C55B F54B 110(2) . . ?
F55B C55B F54B 101(2) . . ?
F56B C55B C54B 114.7(19) . . ?
F55B C55B C54B 108.8(19) . . ?
F54B C55B C54B 102.8(16) . . ?
C54B O52B Yb5B 129.4(19) . . ?
C57 O53 Yb5 134.0(12) . . ?
F58 C56 F59 99.4(15) . . ?
F58 C56 F57 110.9(18) . . ?
F59 C56 F57 104.1(17) . . ?
F58 C56 C57 115.6(17) . . ?
F59 C56 C57 114.9(16) . . ?
F57 C56 C57 110.9(16) . . ?
O53 C57 C58 127.3(14) . . ?
O53 C57 C56 114.8(14) . . ?
C58 C57 C56 117.9(14) . . ?
C59 C58 C57 120.4(14) . . ?
C59 C58 H58 119.8 . . ?
C57 C58 H58 119.8 . . ?
O54 C59 C58 129.3(14) . . ?
O54 C59 C60 109.6(13) . . ?
C58 C59 C60 120.6(14) . . ?
F61 C60 F62 111.6(18) . . ?
F61 C60 F60 102.7(15) . . ?
F62 C60 F60 105.0(16) . . ?
F61 C60 C59 114.3(15) . . ?
F62 C60 C59 113.4(16) . . ?
F60 C60 C59 108.7(14) . . ?
C59 O54 Yb5 130.2(11) . . ?
C62 O55 Yb5 131.9(12) . . ?
F63 C61 F64 106.9(17) . . ?
F63 C61 F65 103.1(17) . . ?
F64 C61 F65 102.2(16) . . ?
F63 C61 C62 112.9(17) . . ?
F64 C61 C62 115.6(16) . . ?
F65 C61 C62 114.9(17) . . ?
O55 C62 C63 126.3(16) . . ?
O55 C62 C61 113.6(15) . . ?
C63 C62 C61 119.4(15) . . ?
C64 C63 C62 121.3(16) . . ?
C64 C63 H63 119.3 . . ?
C62 C63 H63 119.3 . . ?
O56 C64 C63 128.0(16) . . ?
O56 C64 C65 110.1(14) . . ?
C63 C64 C65 120.9(15) . . ?
F67 C65 F68 113(2) . . ?
F67 C65 F66 96.3(16) . . ?
F68 C65 F66 109.0(17) . . ?
F67 C65 C64 114.8(17) . . ?
F68 C65 C64 111.5(16) . . ?
F66 C65 C64 110.9(16) . . ?
C64 O56 Yb5 129.6(16) . . ?
C57B O53B Yb5B 134.9(17) . . ?
F58B C56B F57B 106(2) . . ?
F58B C56B F59B 104(2) . . ?
F57B C56B F59B 103(2) . . ?
F58B C56B C57B 118(2) . . ?
F57B C56B C57B 109(2) . . ?
F59B C56B C57B 114(2) . . ?
O53B C57B C58B 126(2) . . ?
O53B C57B C56B 112.3(19) . . ?
C58B C57B C56B 117.0(18) . . ?
C59B C58B C57B 121(2) . . ?
C59B C58B H58B 119.3 . . ?
C57B C58B H58B 119.3 . . ?
O54B C59B C58B 125(2) . . ?
O54B C59B C60B 114(2) . . ?
C58B C59B C60B 118.1(19) . . ?
F61B C60B F62B 106(2) . . ?
F61B C60B F60B 103(2) . . ?
F62B C60B F60B 108(2) . . ?
F61B C60B C59B 120(2) . . ?
F62B C60B C59B 113(2) . . ?
F60B C60B C59B 106.1(19) . . ?
C59B O54B Yb5B 133(2) . . ?
C62B O55B Yb5B 134.9(16) . . ?
F64B C61B F63B 108(2) . . ?
F64B C61B F65B 104(2) . . ?
F63B C61B F65B 105(2) . . ?
F64B C61B C62B 116(2) . . ?
F63B C61B C62B 110.6(19) . . ?
F65B C61B C62B 112(2) . . ?
O55B C62B C63B 127(2) . . ?
O55B C62B C61B 115.0(18) . . ?
C63B C62B C61B 117.7(18) . . ?
C64B C63B C62B 121.4(19) . . ?
C64B C63B H63B 119.3 . . ?
C62B C63B H63B 119.3 . . ?
O56B C64B C63B 128.2(19) . . ?
O56B C64B C65B 111.8(16) . . ?
C63B C64B C65B 120.0(17) . . ?
F67B C65B F68B 108(2) . . ?
F67B C65B F66B 102.1(19) . . ?
F68B C65B F66B 107(2) . . ?
F67B C65B C64B 117.2(18) . . ?
F68B C65B C64B 114(2) . . ?
F66B C65B C64B 107.5(19) . . ?
C64B O56B Yb5B 132.3(16) . . ?
C66 N51 C69 118.1(15) . . ?
N51 C66 C67 123(2) . . ?
N51 C66 H66 118.3 . . ?
C67 C66 H66 118.3 . . ?
C68 C67 C66 114.6(17) . . ?
C68 C67 H67 122.7 . . ?
C66 C67 H67 122.7 . . ?
N52 C68 C67 121.5(16) . . ?
N52 C68 H68 119.2 . . ?
C67 C68 H68 119.2 . . ?
C69 N52 C68 117.5(15) . . ?
C69 N52 Yb5 122.2(14) . . ?
C68 N52 Yb5 118.8(16) . . ?
N51 C69 N52 124.2(15) . . ?
N51 C69 C70 122.1(18) . . ?
N52 C69 C70 113.6(18) . . ?
C66B N51B C69B 117(2) . . ?
N51B C66B C67B 123(4) . . ?
N51B C66B H66B 118.4 . . ?
C67B C66B H66B 118.4 . . ?
C68B C67B C66B 115(2) . . ?
C68B C67B H67B 122.5 . . ?
C66B C67B H67B 122.5 . . ?
N52B C68B C67B 120(2) . . ?
N52B C68B H68B 119.8 . . ?
C67B C68B H68B 119.8 . . ?
C69B N52B C68B 117(2) . . ?
C69B N52B Yb5B 127(3) . . ?
C68B N52B Yb5B 114(3) . . ?
N51B C69B N52B 124(2) . . ?
N51B C69B C70 123(3) . . ?
N52B C69B C70 110(3) . . ?
N53 C70 N54 120.5(11) . . ?
N53 C70 C69 115.0(13) . . ?
N54 C70 C69 124.5(13) . . ?
N53 C70 C69B 121.8(18) . . ?
N54 C70 C69B 116.1(18) . . ?
N53 C72 C73 122.7(12) . . ?
N53 C72 H72 118.7 . . ?
C73 C72 H72 118.7 . . ?
C74 C73 C72 117.3(12) . . ?
C74 C73 C75 120.4(12) . . ?
C72 C73 C75 122.2(12) . . ?
C73 C74 N54 120.6(11) . . ?
C73 C74 H74 119.7 . . ?
N54 C74 H74 119.7 . . ?
C73 C75 H75A 109.5 . . ?
C73 C75 H75B 109.5 . . ?
H75A C75 H75B 109.5 . . ?
C73 C75 H75C 109.5 . . ?
H75A C75 H75C 109.5 . . ?
H75B C75 H75C 109.5 . . ?
F81 C81 F82 111.0(18) . . ?
F81 C81 F83 108.9(17) . . ?
F82 C81 F83 108.6(15) . . ?
F81 C81 C82 110.8(14) . . ?
F82 C81 C82 107.5(16) . . ?
F83 C81 C82 110.1(17) . . ?
O81 C82 C83 131.6(16) . . ?
O81 C82 C81 110.0(14) . . ?
C83 C82 C81 118.4(16) . . ?
O81 C82 Yb6 32.8(7) . . ?
C83 C82 Yb6 99.2(11) . . ?
C81 C82 Yb6 141.5(11) . . ?
C82 C83 C84 119.2(16) . . ?
C82 C83 H83 120.4 . . ?
C84 C83 H83 120.4 . . ?
O82 C84 C83 127.0(15) . . ?
O82 C84 C85 113.8(16) . . ?
C83 C84 C85 119.1(17) . . ?
F84 C85 F86 110.0(19) . . ?
F84 C85 F85 104.2(15) . . ?
F86 C85 F85 105.5(13) . . ?
F84 C85 C84 113.4(13) . . ?
F86 C85 C84 110.8(14) . . ?
F85 C85 C84 112.5(17) . . ?
F89 C86 F87 107(2) . . ?
F89 C86 F88 105(2) . . ?
F87 C86 F88 107(2) . . ?
F89 C86 C87 112(2) . . ?
F87 C86 C87 110.4(19) . . ?
F88 C86 C87 115.4(19) . . ?
O83 C87 C88 131.0(16) . . ?
O83 C87 C86 113.5(16) . . ?
C88 C87 C86 115.3(17) . . ?
C87 C88 C89 118.4(17) . . ?
C87 C88 H88 120.8 . . ?
C89 C88 H88 120.8 . . ?
O84 C89 C88 125.6(17) . . ?
O84 C89 C90 118.2(16) . . ?
C88 C89 C90 116.2(16) . . ?
F94 C91 F93 107(2) . . ?
F94 C91 F95 110.3(16) . . ?
F93 C91 F95 99.3(17) . . ?
F94 C91 C92 117.4(18) . . ?
F93 C91 C92 112.3(12) . . ?
F95 C91 C92 109.0(17) . . ?
O85 C92 C93 123.7(14) . . ?
O85 C92 C91 116.0(14) . . ?
C93 C92 C91 120.2(15) . . ?
C94 C93 C92 122.2(15) . . ?
C94 C93 H93 118.9 . . ?
C92 C93 H93 118.9 . . ?
O86 C94 C93 127.2(16) . . ?
O86 C94 C95 111.4(18) . . ?
C93 C94 C95 121.1(18) . . ?
F97 C95 F96 120(3) . . ?
F97 C95 F98 100(2) . . ?
F96 C95 F98 97.4(18) . . ?
F97 C95 C94 113.4(17) . . ?
F96 C95 C94 115.1(18) . . ?
F98 C95 C94 107(2) . . ?
N81 C96 C97 123.2(13) . . ?
N81 C96 H96 118.4 . . ?
C97 C96 H96 118.4 . . ?
C98 C97 C96 114.8(14) . . ?
C98 C97 H97 122.6 . . ?
C96 C97 H97 122.6 . . ?
N82 C98 C97 124.2(13) . . ?
N82 C98 H98 117.9 . . ?
C97 C98 H98 117.9 . . ?
N81 C99 N82 124.5(12) . . ?
N81 C99 C100 121.1(11) . . ?
N82 C99 C100 114.4(11) . . ?
N83 C100 N84 117.4(12) . . ?
N83 C100 C99 115.5(11) . . ?
N84 C100 C99 127.0(12) . . ?
N83 C101 C102 124.2(11) . . ?
N83 C101 H101 117.9 . . ?
C102 C101 H101 117.9 . . ?
C103 C102 C101 115.0(11) . . ?
C103 C102 C104 122.2(11) . . ?
C101 C102 C104 122.8(11) . . ?
C102 C103 N84 121.9(11) . . ?
C102 C103 H103 119.1 . . ?
N84 C103 H103 119.1 . . ?
C102 C104 H10A 109.5 . . ?
C102 C104 H10B 109.5 . . ?
H10A C104 H10B 109.5 . . ?
C102 C104 H10C 109.5 . . ?
H10A C104 H10C 109.5 . . ?
H10B C104 H10C 109.5 . . ?
C70 N53 C72 119.8(11) . . ?
C70 N53 Yb5 124.6(8) . . ?
C72 N53 Yb5 115.6(8) . . ?
C70 N53 Yb5B 114.8(8) . . ?
C72 N53 Yb5B 124.0(8) . . ?
O57 N54 C70 122.7(9) . . ?
O57 N54 C74 118.2(8) . . ?
C70 N54 C74 119.0(10) . . ?
C96 N81 C99 117.4(11) . . ?
C99 N82 C98 115.9(12) . . ?
C99 N82 Yb6 123.1(9) . . ?
C98 N82 Yb6 119.1(9) . . ?
C100 N83 C101 119.6(11) . . ?
C100 N83 Yb6 121.0(9) . . ?
C101 N83 Yb6 119.3(8) . . ?
O87 N84 C103 119.7(9) . . ?
O87 N84 C100 118.6(10) . . ?
C103 N84 C100 121.7(10) . . ?
F90 C90 F92 104.3(12) . . ?
F90 C90 F91 104.1(12) . . ?
F92 C90 F91 102.6(12) . . ?
F90B C90 F92B 103.6(13) . . ?
F90B C90 F91B 103.3(13) . . ?
F92B C90 F91B 102.5(12) . . ?
F90 C90 C89 119.4(16) . . ?
F90B C90 C89 120.8(17) . . ?
F92 C90 C89 115.4(16) . . ?
F91 C90 C89 109.3(16) . . ?
F92B C90 C89 119.2(17) . . ?
F91B C90 C89 105.0(17) . . ?

loop_
_geom_bond_atom_site_label_1
_geom_bond_atom_site_label_2
_geom_bond_distance
_geom_bond_site_symmetry_2
_geom_bond_publ_flag
Yb1 O4 2.257(8) . ?
Yb1 O2 2.289(8) . ?
Yb1 O1 2.299(8) . ?
Yb1 O17 2.303(6) . ?
Yb1 O18 2.311(7) . ?
Yb1 O3 2.327(8) . ?
Yb1 O19 2.338(6) . ?
Yb1 O57 2.361(7) . ?
Yb1 Yb4 3.4761(7) . ?
Yb1 Yb2 3.7459(7) . ?
Yb1 Yb3 3.7476(7) . ?
Yb2 O17 2.278(7) . ?
Yb2 O8 2.282(8) . ?
Yb2 O20 2.297(7) . ?
Yb2 O5 2.297(8) . ?
Yb2 O7 2.294(8) . ?
Yb2 O6 2.302(8) . ?
Yb2 O18 2.327(7) . ?
Yb2 O87 2.427(7) . ?
Yb2 Yb3 3.4809(7) . ?
Yb2 Yb4 3.7673(7) . ?
Yb3 O19 2.262(7) . ?
Yb3 O12 2.274(8) . ?
Yb3 O10 2.298(7) . ?
Yb3 O9 2.308(8) . ?
Yb3 O11 2.309(8) . ?
Yb3 O17 2.333(6) . ?
Yb3 O20 2.370(7) . ?
Yb3 O87 2.396(6) . ?
Yb3 Yb4 3.7784(7) . ?
Yb4 O15 2.240(7) . ?
Yb4 O20 2.261(7) . ?
Yb4 O13 2.298(8) . ?
Yb4 O18 2.304(6) . ?
Yb4 O14 2.304(8) . ?
Yb4 O16 2.304(9) . ?
Yb4 O19 2.313(7) . ?
Yb4 O57 2.498(8) . ?
Yb6 O81 2.233(9) . ?
Yb6 O82 2.251(9) . ?
Yb6 O85 2.254(9) . ?
Yb6 O84 2.266(9) . ?
Yb6 O86 2.280(10) . ?
Yb6 O83 2.266(9) . ?
Yb6 N82 2.498(10) . ?
Yb6 N83 2.540(10) . ?
Yb6 C82 3.169(17) . ?
O1 C2 1.249(13) . ?
O2 C4 1.267(13) . ?
O3 C7 1.255(13) . ?
O4 C9 1.246(13) . ?
O5 C12 1.223(15) . ?
O6 C14 1.255(14) . ?
O7 C17 1.224(14) . ?
O8 C19 1.245(14) . ?
O9 C22 1.260(13) . ?
O10 C24 1.236(13) . ?
O11 C27 1.235(13) . ?
O12 C29 1.260(15) . ?
O13 C32 1.273(17) . ?
O14 C34 1.261(17) . ?
O15 C37 1.285(18) . ?
O16 C39 1.250(17) . ?
O17 H17 1.0000 . ?
O18 H18 1.0000 . ?
O19 H19 1.0000 . ?
O20 H20 1.0000 . ?
O57 N54 1.314(11) . ?
O81 C82 1.237(16) . ?
O82 C84 1.275(18) . ?
O83 C87 1.272(18) . ?
O84 C89 1.259(18) . ?
O85 C92 1.251(14) . ?
O86 C94 1.205(16) . ?
O87 N84 1.337(10) . ?
F1 C1 1.308(12) . ?
F2 C1 1.331(12) . ?
F3 C1 1.330(12) . ?
C1 C2 1.497(14) . ?
C2 C3 1.392(13) . ?
C3 C4 1.360(13) . ?
C3 H3 0.9500 . ?
C4 C5 1.556(13) . ?
C5 F5 1.306(11) . ?
C5 F6 1.316(11) . ?
C5 F4 1.370(11) . ?
C6 F7B 1.27(2) . ?
C6 F9B 1.29(2) . ?
C6 F8 1.29(3) . ?
C6 F7 1.30(2) . ?
C6 F9 1.38(3) . ?
C6 F8B 1.39(3) . ?
C6 C7 1.56(2) . ?
C7 C8 1.364(17) . ?
C8 C9 1.387(17) . ?
C8 H8 0.9500 . ?
C9 C10 1.488(17) . ?
C10 F11 1.295(15) . ?
C10 F12 1.313(16) . ?
C10 F10 1.325(15) . ?
C11 F13 1.331(10) . ?
C11 F13B 1.343(10) . ?
C11 F15 1.361(10) . ?
C11 F14B 1.363(10) . ?
C11 F14 1.363(10) . ?
C11 F15B 1.377(10) . ?
C11 C12 1.48(2) . ?
C12 C13 1.368(19) . ?
C13 C14 1.370(18) . ?
C13 H13 0.9500 . ?
C14 C15 1.53(2) . ?
C15 F18 1.306(19) . ?
C15 F16 1.317(18) . ?
C15 F17 1.33(2) . ?
C16 F19 1.183(17) . ?
C16 F20 1.25(2) . ?
C16 F21 1.31(2) . ?
C16 C17 1.55(2) . ?
C17 C18 1.365(18) . ?
C18 C19 1.375(18) . ?
C18 H18B 0.9500 . ?
C19 C20 1.513(19) . ?
C20 F24B 1.333(10) . ?
C20 F22 1.336(10) . ?
C20 F22B 1.336(10) . ?
C20 F24 1.337(10) . ?
C20 F23 1.352(10) . ?
C20 F23B 1.351(10) . ?
C21 F25 1.329(15) . ?
C21 F26 1.325(15) . ?
C21 F27 1.342(14) . ?
C21 C22 1.492(17) . ?
C22 C23 1.376(15) . ?
C23 C24 1.389(16) . ?
C23 H23 0.9500 . ?
C24 C25 1.531(16) . ?
C25 F30 1.315(9) . ?
C25 F30B 1.332(9) . ?
C25 F28 1.340(9) . ?
C25 F29 1.344(9) . ?
C25 F28B 1.346(9) . ?
C25 F29B 1.366(9) . ?
C26 F32 1.322(15) . ?
C26 F33 1.323(15) . ?
C26 F31 1.336(17) . ?
C26 C27 1.519(19) . ?
C27 C28 1.389(18) . ?
C28 C29 1.389(19) . ?
C28 H28 0.9500 . ?
C29 C30 1.513(14) . ?
C30 F35B 1.290(15) . ?
C30 F34B 1.295(15) . ?
C30 F34 1.320(14) . ?
C30 F35 1.318(15) . ?
C30 F36B 1.356(15) . ?
C30 F36 1.364(14) . ?
C31 F37 1.26(3) . ?
C31 F38 1.27(2) . ?
C31 F39 1.38(2) . ?
C31 C32 1.64(3) . ?
C32 C33 1.40(2) . ?
C33 C34 1.34(2) . ?
C33 H33 0.9500 . ?
C34 C35 1.56(2) . ?
C35 F41 1.274(19) . ?
C35 F40 1.30(2) . ?
C35 F42 1.36(2) . ?
C36 F45 1.384(11) . ?
C36 F43 1.389(11) . ?
C36 F45B 1.410(12) . ?
C36 F43B 1.414(12) . ?
C36 F44 1.417(11) . ?
C36 F44B 1.431(12) . ?
C36 C37 1.495(16) . ?
C37 C38 1.35(2) . ?
C38 C39 1.38(2) . ?
C38 H38 0.9500 . ?
C39 C40 1.56(3) . ?
C40 F48 1.13(2) . ?
C40 F46 1.318(19) . ?
C40 F47 1.43(2) . ?
Yb5 O53 2.232(13) . ?
Yb5 O56 2.239(17) . ?
Yb5 O51 2.272(9) . ?
Yb5 O55 2.265(13) . ?
Yb5 O54 2.297(12) . ?
Yb5 O52 2.317(14) . ?
Yb5 N53 2.455(10) . ?
Yb5 N52 2.48(2) . ?
Yb5B O52B 2.178(18) . ?
Yb5B O55B 2.22(2) . ?
Yb5B O56B 2.25(2) . ?
Yb5B O53B 2.28(2) . ?
Yb5B O51B 2.321(9) . ?
Yb5B O54B 2.36(3) . ?
Yb5B N52B 2.54(5) . ?
Yb5B N53 2.739(10) . ?
Yb5B C54B 3.14(3) . ?
O51 C52 1.251(15) . ?
F51 C51 1.333(15) . ?
F52 C51 1.337(16) . ?
F53 C51 1.329(15) . ?
C51 C52 1.495(16) . ?
C52 C53 1.377(16) . ?
C53 C54 1.369(16) . ?
C53 H53 0.9500 . ?
C54 O52 1.304(15) . ?
C54 C55 1.549(16) . ?
C55 F55 1.317(14) . ?
C55 F56 1.332(15) . ?
C55 F54 1.376(15) . ?
O51B C52B 1.245(16) . ?
F51B C51B 1.323(17) . ?
F52B C51B 1.326(17) . ?
F53B C51B 1.341(17) . ?
C51B C52B 1.497(17) . ?
C52B C53B 1.392(17) . ?
C53B C54B 1.324(18) . ?
C53B H53B 0.9500 . ?
C54B O52B 1.275(18) . ?
C54B C55B 1.563(17) . ?
C55B F56B 1.286(16) . ?
C55B F55B 1.308(16) . ?
C55B F54B 1.411(17) . ?
O53 C57 1.251(15) . ?
F57 C56 1.322(16) . ?
F58 C56 1.326(16) . ?
F59 C56 1.325(16) . ?
C56 C57 1.477(17) . ?
C57 C58 1.374(16) . ?
C58 C59 1.351(16) . ?
C58 H58 0.9500 . ?
C59 O54 1.276(15) . ?
C59 C60 1.549(16) . ?
C60 F61 1.292(15) . ?
C60 F62 1.300(15) . ?
C60 F60 1.374(15) . ?
O55 C62 1.252(16) . ?
F63 C61 1.302(17) . ?
F64 C61 1.336(16) . ?
F65 C61 1.340(16) . ?
C61 C62 1.482(17) . ?
C62 C63 1.392(16) . ?
C63 C64 1.356(16) . ?
C63 H63 0.9500 . ?
C64 O56 1.285(18) . ?
C64 C65 1.554(17) . ?
C65 F67 1.298(16) . ?
C65 F68 1.290(16) . ?
C65 F66 1.425(16) . ?
O53B C57B 1.250(18) . ?
F57B C56B 1.310(18) . ?
F58B C56B 1.322(17) . ?
F59B C56B 1.349(17) . ?
C56B C57B 1.487(18) . ?
C57B C58B 1.387(18) . ?
C58B C59B 1.358(18) . ?
C58B H58B 0.9500 . ?
C59B O54B 1.277(19) . ?
C59B C60B 1.557(18) . ?
C60B F61B 1.294(17) . ?
C60B F62B 1.334(17) . ?
C60B F60B 1.389(17) . ?
O55B C62B 1.250(18) . ?
F63B C61B 1.325(18) . ?
F64B C61B 1.333(18) . ?
F65B C61B 1.336(17) . ?
C61B C62B 1.489(18) . ?
C62B C63B 1.385(18) . ?
C63B C64B 1.351(17) . ?
C63B H63B 0.9500 . ?
C64B O56B 1.278(18) . ?
C64B C65B 1.551(17) . ?
C65B F67B 1.300(16) . ?
C65B F68B 1.305(16) . ?
C65B F66B 1.384(17) . ?
N51 C66 1.28(2) . ?
N51 C69 1.345(16) . ?
C66 C67 1.45(3) . ?
C66 H66 0.9500 . ?
C67 C68 1.38(2) . ?
C67 H67 0.9500 . ?
C68 N52 1.38(2) . ?
C68 H68 0.9500 . ?
N52 C69 1.346(16) . ?
C69 C70 1.41(3) . ?
N51B C66B 1.28(2) . ?
N51B C69B 1.35(2) . ?
C66B C67B 1.45(3) . ?
C66B H66B 0.9500 . ?
C67B C68B 1.38(3) . ?
C67B H67B 0.9500 . ?
C68B N52B 1.38(2) . ?
C68B H68B 0.9500 . ?
N52B C69B 1.347(19) . ?
C69B C70 1.69(5) . ?
C70 N53 1.324(14) . ?
C70 N54 1.371(13) . ?
C72 N53 1.327(17) . ?
C72 C73 1.371(17) . ?
C72 H72 0.9500 . ?
C73 C74 1.352(16) . ?
C73 C75 1.531(17) . ?
C74 N54 1.373(14) . ?
C74 H74 0.9500 . ?
C75 H75A 0.9800 . ?
C75 H75B 0.9800 . ?
C75 H75C 0.9800 . ?
C81 F81 1.28(2) . ?
C81 F82 1.32(2) . ?
C81 F83 1.333(19) . ?
C81 C82 1.61(2) . ?
C82 C83 1.41(2) . ?
C83 C84 1.38(2) . ?
C83 H83 0.9500 . ?
C84 C85 1.52(2) . ?
C85 F84 1.261(19) . ?
C85 F86 1.290(17) . ?
C85 F85 1.334(17) . ?
C86 F89 1.26(3) . ?
C86 F87 1.31(3) . ?
C86 F88 1.33(2) . ?
C86 C87 1.53(2) . ?
C87 C88 1.37(2) . ?
C88 C89 1.39(2) . ?
C88 H88 0.9500 . ?
C89 C90 1.43(2) . ?
C91 F94 1.250(19) . ?
C91 F93 1.295(19) . ?
C91 F95 1.32(2) . ?
C91 C92 1.51(2) . ?
C92 C93 1.41(2) . ?
C93 C94 1.37(2) . ?
C93 H93 0.9500 . ?
C94 C95 1.53(2) . ?
C95 F97 1.21(2) . ?
C95 F96 1.23(2) . ?
C95 F98 1.37(3) . ?
C96 N81 1.319(15) . ?
C96 C97 1.361(17) . ?
C96 H96 0.9500 . ?
C97 C98 1.364(18) . ?
C97 H97 0.9500 . ?
C98 N82 1.334(16) . ?
C98 H98 0.9500 . ?
C99 N81 1.331(14) . ?
C99 N82 1.320(14) . ?
C99 C100 1.467(17) . ?
C100 N83 1.353(15) . ?
C100 N84 1.368(14) . ?
C101 N83 1.352(15) . ?
C101 C102 1.371(15) . ?
C101 H101 0.9500 . ?
C102 C103 1.353(15) . ?
C102 C104 1.488(16) . ?
C103 N84 1.357(14) . ?
C103 H103 0.9500 . ?
C104 H10A 0.9800 . ?
C104 H10B 0.9800 . ?
C104 H10C 0.9800 . ?
C90 F90 1.367(12) . ?
C90 F90B 1.370(12) . ?
C90 F92 1.376(12) . ?
C90 F91 1.381(11) . ?
C90 F92B 1.383(12) . ?
C90 F91B 1.383(12) . ?

loop_
_geom_torsion_atom_site_label_1
_geom_torsion_atom_site_label_2
_geom_torsion_atom_site_label_3
_geom_torsion_atom_site_label_4
_geom_torsion
_geom_torsion_site_symmetry_1
_geom_torsion_site_symmetry_2
_geom_torsion_site_symmetry_3
_geom_torsion_site_symmetry_4
_geom_torsion_publ_flag
Yb1 O1 C2 C3 -20.1(18) . . . . ?
Yb1 O1 C2 C1 161.5(7) . . . . ?
F1 C1 C2 O1 -52.6(14) . . . . ?
F2 C1 C2 O1 -176.8(10) . . . . ?
F3 C1 C2 O1 65.5(13) . . . . ?
F1 C1 C2 C3 128.7(11) . . . . ?
F2 C1 C2 C3 4.6(16) . . . . ?
F3 C1 C2 C3 -113.1(12) . . . . ?
O1 C2 C3 C4 -4.5(19) . . . . ?
C1 C2 C3 C4 173.9(10) . . . . ?
Yb1 O2 C4 C3 14.2(18) . . . . ?
Yb1 O2 C4 C5 -166.3(7) . . . . ?
C2 C3 C4 O2 7.5(19) . . . . ?
C2 C3 C4 C5 -172.0(10) . . . . ?
O2 C4 C5 F5 64.4(12) . . . . ?
C3 C4 C5 F5 -116.0(12) . . . . ?
O2 C4 C5 F6 -58.9(13) . . . . ?
C3 C4 C5 F6 120.6(12) . . . . ?
O2 C4 C5 F4 -178.0(9) . . . . ?
C3 C4 C5 F4 1.6(15) . . . . ?
Yb1 O3 C7 C8 -11.4(19) . . . . ?
Yb1 O3 C7 C6 165.0(10) . . . . ?
F7B C6 C7 O3 -45(3) . . . . ?
F9B C6 C7 O3 -174.8(17) . . . . ?
F8 C6 C7 O3 -86(2) . . . . ?
F7 C6 C7 O3 150.1(19) . . . . ?
F9 C6 C7 O3 27(2) . . . . ?
F8B C6 C7 O3 68.1(17) . . . . ?
F7B C6 C7 C8 132(2) . . . . ?
F9B C6 C7 C8 2(2) . . . . ?
F8 C6 C7 C8 90.7(19) . . . . ?
F7 C6 C7 C8 -33(3) . . . . ?
F9 C6 C7 C8 -155.8(18) . . . . ?
F8B C6 C7 C8 -115.1(17) . . . . ?
O3 C7 C8 C9 -5(2) . . . . ?
C6 C7 C8 C9 179.1(13) . . . . ?
Yb1 O4 C9 C8 16.6(19) . . . . ?
Yb1 O4 C9 C10 -165.6(8) . . . . ?
C7 C8 C9 O4 3(2) . . . . ?
C7 C8 C9 C10 -174.8(12) . . . . ?
O4 C9 C10 F11 -177.5(11) . . . . ?
C8 C9 C10 F11 0.4(19) . . . . ?
O4 C9 C10 F12 -54.9(16) . . . . ?
C8 C9 C10 F12 123.1(14) . . . . ?
O4 C9 C10 F10 63.2(16) . . . . ?
C8 C9 C10 F10 -118.9(14) . . . . ?
Yb2 O5 C12 C13 9(2) . . . . ?
Yb2 O5 C12 C11 -170.1(7) . . . . ?
F13 C11 C12 O5 -85.5(15) . . . . ?
F13B C11 C12 O5 118.2(17) . . . . ?
F15 C11 C12 O5 37.1(16) . . . . ?
F14B C11 C12 O5 -12.9(19) . . . . ?
F14 C11 C12 O5 152.7(12) . . . . ?
F15B C11 C12 O5 -123.3(15) . . . . ?
F13 C11 C12 C13 95.4(16) . . . . ?
F13B C11 C12 C13 -61(2) . . . . ?
F15 C11 C12 C13 -141.9(14) . . . . ?
F14B C11 C12 C13 168.0(16) . . . . ?
F14 C11 C12 C13 -26.3(17) . . . . ?
F15B C11 C12 C13 57.6(17) . . . . ?
O5 C12 C13 C14 1(3) . . . . ?
C11 C12 C13 C14 179.6(13) . . . . ?
Yb2 O6 C14 C13 -5(2) . . . . ?
Yb2 O6 C14 C15 174.8(12) . . . . ?
C12 C13 C14 O6 -3(3) . . . . ?
C12 C13 C14 C15 177.9(17) . . . . ?
O6 C14 C15 F18 50(2) . . . . ?
C13 C14 C15 F18 -130.6(17) . . . . ?
O6 C14 C15 F16 173.3(17) . . . . ?
C13 C14 C15 F16 -7(3) . . . . ?
O6 C14 C15 F17 -65.6(18) . . . . ?
C13 C14 C15 F17 113.8(16) . . . . ?
Yb2 O7 C17 C18 -19(3) . . . . ?
Yb2 O7 C17 C16 156.7(11) . . . . ?
F19 C16 C17 O7 25(3) . . . . ?
F20 C16 C17 O7 -105(2) . . . . ?
F21 C16 C17 O7 143.6(19) . . . . ?
F19 C16 C17 C18 -158.9(19) . . . . ?
F20 C16 C17 C18 72(2) . . . . ?
F21 C16 C17 C18 -40(3) . . . . ?
O7 C17 C18 C19 -2(3) . . . . ?
C16 C17 C18 C19 -177.5(15) . . . . ?
Yb2 O8 C19 C18 17(2) . . . . ?
Yb2 O8 C19 C20 -167.6(8) . . . . ?
C17 C18 C19 O8 3(3) . . . . ?
C17 C18 C19 C20 -171.8(13) . . . . ?
O8 C19 C20 F24B 137.7(14) . . . . ?
C18 C19 C20 F24B -47.0(18) . . . . ?
O8 C19 C20 F22 -166.3(13) . . . . ?
C18 C19 C20 F22 9.0(19) . . . . ?
O8 C19 C20 F22B 12.9(18) . . . . ?
C18 C19 C20 F22B -171.8(15) . . . . ?
O8 C19 C20 F24 -39.0(17) . . . . ?
C18 C19 C20 F24 136.3(15) . . . . ?
O8 C19 C20 F23 76.9(15) . . . . ?
C18 C19 C20 F23 -107.8(16) . . . . ?
O8 C19 C20 F23B -105.8(15) . . . . ?
C18 C19 C20 F23B 69.5(17) . . . . ?
Yb3 O9 C22 C23 12.3(19) . . . . ?
Yb3 O9 C22 C21 -166.4(8) . . . . ?
F25 C21 C22 O9 -58.3(15) . . . . ?
F26 C21 C22 O9 178.5(11) . . . . ?
F27 C21 C22 O9 56.9(15) . . . . ?
F25 C21 C22 C23 122.8(13) . . . . ?
F26 C21 C22 C23 -0.3(18) . . . . ?
F27 C21 C22 C23 -122.0(13) . . . . ?
O9 C22 C23 C24 6(2) . . . . ?
C21 C22 C23 C24 -175.0(12) . . . . ?
Yb3 O10 C24 C23 -18.8(19) . . . . ?
Yb3 O10 C24 C25 161.3(6) . . . . ?
C22 C23 C24 O10 -3(2) . . . . ?
C22 C23 C24 C25 177.0(10) . . . . ?
O10 C24 C25 F30 22.3(15) . . . . ?
C23 C24 C25 F30 -157.6(12) . . . . ?
O10 C24 C25 F30B 174.2(12) . . . . ?
C23 C24 C25 F30B -5.7(16) . . . . ?
O10 C24 C25 F28 146.6(11) . . . . ?
C23 C24 C25 F28 -33.3(14) . . . . ?
O10 C24 C25 F29 -100.2(12) . . . . ?
C23 C24 C25 F29 79.9(13) . . . . ?
O10 C24 C25 F28B -58.8(14) . . . . ?
C23 C24 C25 F28B 121.3(13) . . . . ?
O10 C24 C25 F29B 54.8(13) . . . . ?
C23 C24 C25 F29B -125.1(13) . . . . ?
Yb3 O11 C27 C28 -23(2) . . . . ?
Yb3 O11 C27 C26 160.5(9) . . . . ?
F32 C26 C27 O11 177.6(13) . . . . ?
F33 C26 C27 O11 56.5(17) . . . . ?
F31 C26 C27 O11 -61.9(16) . . . . ?
F32 C26 C27 C28 1(2) . . . . ?
F33 C26 C27 C28 -120.4(14) . . . . ?
F31 C26 C27 C28 121.1(14) . . . . ?
O11 C27 C28 C29 -4(2) . . . . ?
C26 C27 C28 C29 172.7(13) . . . . ?
Yb3 O12 C29 C28 27(2) . . . . ?
Yb3 O12 C29 C30 -154.2(9) . . . . ?
C27 C28 C29 O12 2(2) . . . . ?
C27 C28 C29 C30 -176.9(12) . . . . ?
O12 C29 C30 F35B 145.8(15) . . . . ?
C28 C29 C30 F35B -35(2) . . . . ?
O12 C29 C30 F34B 18(2) . . . . ?
C28 C29 C30 F34B -163.5(17) . . . . ?
O12 C29 C30 F34 -168.3(14) . . . . ?
C28 C29 C30 F34 10(2) . . . . ?
O12 C29 C30 F35 -41(2) . . . . ?
C28 C29 C30 F35 138.1(17) . . . . ?
O12 C29 C30 F36B -98.0(16) . . . . ?
C28 C29 C30 F36B 80.8(18) . . . . ?
O12 C29 C30 F36 75.7(16) . . . . ?
C28 C29 C30 F36 -105.5(16) . . . . ?
Yb4 O13 C32 C33 19(3) . . . . ?
Yb4 O13 C32 C31 -161.5(12) . . . . ?
F37 C31 C32 O13 -69(2) . . . . ?
F38 C31 C32 O13 58(3) . . . . ?
F39 C31 C32 O13 167.6(17) . . . . ?
F37 C31 C32 C33 110(2) . . . . ?
F38 C31 C32 C33 -123(2) . . . . ?
F39 C31 C32 C33 -13(3) . . . . ?
O13 C32 C33 C34 0(3) . . . . ?
C31 C32 C33 C34 -179.3(19) . . . . ?
Yb4 O14 C34 C33 -5(3) . . . . ?
Yb4 O14 C34 C35 170.3(12) . . . . ?
C32 C33 C34 O14 -7(3) . . . . ?
C32 C33 C34 C35 178.0(18) . . . . ?
O14 C34 C35 F41 178.8(18) . . . . ?
C33 C34 C35 F41 -5(3) . . . . ?
O14 C34 C35 F40 -57(2) . . . . ?
C33 C34 C35 F40 119(2) . . . . ?
O14 C34 C35 F42 57(2) . . . . ?
C33 C34 C35 F42 -127.7(19) . . . . ?
Yb4 O15 C37 C38 -17(3) . . . . ?
Yb4 O15 C37 C36 157.0(9) . . . . ?
F45 C36 C37 O15 46.2(18) . . . . ?
F43 C36 C37 O15 169.3(12) . . . . ?
F45B C36 C37 O15 -162.3(18) . . . . ?
F43B C36 C37 O15 -11(3) . . . . ?
F44 C36 C37 O15 -73.9(16) . . . . ?
F44B C36 C37 O15 93.2(17) . . . . ?
F45 C36 C37 C38 -138.7(16) . . . . ?
F43 C36 C37 C38 -16(2) . . . . ?
F45B C36 C37 C38 13(3) . . . . ?
F43B C36 C37 C38 164(2) . . . . ?
F44 C36 C37 C38 101.2(17) . . . . ?
F44B C36 C37 C38 -92(2) . . . . ?
O15 C37 C38 C39 -1(3) . . . . ?
C36 C37 C38 C39 -174.8(14) . . . . ?
Yb4 O16 C39 C38 16(3) . . . . ?
Yb4 O16 C39 C40 -162.9(12) . . . . ?
C37 C38 C39 O16 2(3) . . . . ?
C37 C38 C39 C40 -179.3(17) . . . . ?
O16 C39 C40 F48 -5(3) . . . . ?
C38 C39 C40 F48 176(2) . . . . ?
O16 C39 C40 F46 -145.3(17) . . . . ?
C38 C39 C40 F46 36(3) . . . . ?
O16 C39 C40 F47 113.0(18) . . . . ?
C38 C39 C40 F47 -66(2) . . . . ?
Yb5 O51 C52 C53 1(5) . . . . ?
Yb5 O51 C52 C51 -177.4(10) . . . . ?
F52 C51 C52 O51 54(3) . . . . ?
F53 C51 C52 O51 175(2) . . . . ?
F51 C51 C52 O51 -65(3) . . . . ?
F52 C51 C52 C53 -125(3) . . . . ?
F53 C51 C52 C53 -4(4) . . . . ?
F51 C51 C52 C53 116(3) . . . . ?
O51 C52 C53 C54 6(6) . . . . ?
C51 C52 C53 C54 -175(3) . . . . ?
C52 C53 C54 O52 -4(6) . . . . ?
C52 C53 C54 C55 171(3) . . . . ?
O52 C54 C55 F55 -49(3) . . . . ?
C53 C54 C55 F55 136(3) . . . . ?
O52 C54 C55 F56 -175(2) . . . . ?
C53 C54 C55 F56 10(3) . . . . ?
O52 C54 C55 F54 75(3) . . . . ?
C53 C54 C55 F54 -100(3) . . . . ?
C53 C54 O52 Yb5 -6(4) . . . . ?
C55 C54 O52 Yb5 179.2(12) . . . . ?
Yb5B O51B C52B C53B -8(8) . . . . ?
Yb5B O51B C52B C51B 175.8(19) . . . . ?
F52B C51B C52B O51B 19(5) . . . . ?
F51B C51B C52B O51B -103(4) . . . . ?
F53B C51B C52B O51B 141(4) . . . . ?
F52B C51B C52B C53B -158(5) . . . . ?
F51B C51B C52B C53B 80(5) . . . . ?
F53B C51B C52B C53B -36(5) . . . . ?
O51B C52B C53B C54B 28(11) . . . . ?
C51B C52B C53B C54B -156(5) . . . . ?
C52B C53B C54B O52B -17(10) . . . . ?
C52B C53B C54B C55B -170(5) . . . . ?
C52B C53B C54B Yb5B -24(7) . . . . ?
O52B C54B C55B F56B 157(3) . . . . ?
C53B C54B C55B F56B -43(6) . . . . ?
Yb5B C54B C55B F56B 178(3) . . . . ?
O52B C54B C55B F55B -69(3) . . . . ?
C53B C54B C55B F55B 91(6) . . . . ?
Yb5B C54B C55B F55B -48(3) . . . . ?
O52B C54B C55B F54B 38(3) . . . . ?
C53B C54B C55B F54B -163(5) . . . . ?
Yb5B C54B C55B F54B 58(3) . . . . ?
C53B C54B O52B Yb5B -12(7) . . . . ?
C55B C54B O52B Yb5B 147(2) . . . . ?
Yb5 O53 C57 C58 18(3) . . . . ?
Yb5 O53 C57 C56 -162.1(13) . . . . ?
F58 C56 C57 O53 -50(2) . . . . ?
F59 C56 C57 O53 -165.2(19) . . . . ?
F57 C56 C57 O53 77(2) . . . . ?
F58 C56 C57 C58 130(2) . . . . ?
F59 C56 C57 C58 15(3) . . . . ?
F57 C56 C57 C58 -103(2) . . . . ?
O53 C57 C58 C59 2(3) . . . . ?
C56 C57 C58 C59 -178.2(19) . . . . ?
C57 C58 C59 O54 -5(4) . . . . ?
C57 C58 C59 C60 -175.5(18) . . . . ?
O54 C59 C60 F61 47(2) . . . . ?
C58 C59 C60 F61 -140(2) . . . . ?
O54 C59 C60 F62 -82(2) . . . . ?
C58 C59 C60 F62 90(2) . . . . ?
O54 C59 C60 F60 161.2(17) . . . . ?
C58 C59 C60 F60 -26(3) . . . . ?
C58 C59 O54 Yb5 -11(3) . . . . ?
C60 C59 O54 Yb5 160.9(12) . . . . ?
Yb5 O55 C62 C63 -20(4) . . . . ?
Yb5 O55 C62 C61 170.1(12) . . . . ?
F63 C61 C62 O55 73(2) . . . . ?
F64 C61 C62 O55 -163(2) . . . . ?
F65 C61 C62 O55 -44(3) . . . . ?
F63 C61 C62 C63 -98(2) . . . . ?
F64 C61 C62 C63 26(3) . . . . ?
F65 C61 C62 C63 145(2) . . . . ?
O55 C62 C63 C64 2(4) . . . . ?
C61 C62 C63 C64 172(2) . . . . ?
C62 C63 C64 O56 -6(4) . . . . ?
C62 C63 C64 C65 -174(2) . . . . ?
O56 C64 C65 F67 -46(3) . . . . ?
C63 C64 C65 F67 124(2) . . . . ?
O56 C64 C65 F68 -176(2) . . . . ?
C63 C64 C65 F68 -7(3) . . . . ?
O56 C64 C65 F66 62(2) . . . . ?
C63 C64 C65 F66 -128(2) . . . . ?
C63 C64 O56 Yb5 27(4) . . . . ?
C65 C64 O56 Yb5 -164.5(14) . . . . ?
Yb5B O53B C57B C58B 14(7) . . . . ?
Yb5B O53B C57B C56B 169(2) . . . . ?
F58B C56B C57B O53B 173(3) . . . . ?
F57B C56B C57B O53B -65(4) . . . . ?
F59B C56B C57B O53B 50(4) . . . . ?
F58B C56B C57B C58B -30(4) . . . . ?
F57B C56B C57B C58B 92(4) . . . . ?
F59B C56B C57B C58B -153(4) . . . . ?
O53B C57B C58B C59B -30(7) . . . . ?
C56B C57B C58B C59B 176(3) . . . . ?
C57B C58B C59B O54B 17(7) . . . . ?
C57B C58B C59B C60B -140(4) . . . . ?
O54B C59B C60B F61B 41(5) . . . . ?
C58B C59B C60B F61B -159(4) . . . . ?
O54B C59B C60B F62B -85(4) . . . . ?
C58B C59B C60B F62B 75(4) . . . . ?
O54B C59B C60B F60B 157(4) . . . . ?
C58B C59B C60B F60B -44(4) . . . . ?
C58B C59B O54B Yb5B 11(8) . . . . ?
C60B C59B O54B Yb5B 169(4) . . . . ?
Yb5B O55B C62B C63B -9(8) . . . . ?
Yb5B O55B C62B C61B 180(2) . . . . ?
F64B C61B C62B O55B 83(4) . . . . ?
F63B C61B C62B O55B -41(4) . . . . ?
F65B C61B C62B O55B -158(4) . . . . ?
F64B C61B C62B C63B -89(4) . . . . ?
F63B C61B C62B C63B 148(4) . . . . ?
F65B C61B C62B C63B 30(5) . . . . ?
O55B C62B C63B C64B 2(9) . . . . ?
C61B C62B C63B C64B 172(4) . . . . ?
C62B C63B C64B O56B 1(9) . . . . ?
C62B C63B C64B C65B -177(4) . . . . ?
O56B C64B C65B F67B 177(4) . . . . ?
C63B C64B C65B F67B -5(5) . . . . ?
O56B C64B C65B F68B 50(5) . . . . ?
C63B C64B C65B F68B -132(5) . . . . ?
O56B C64B C65B F66B -69(4) . . . . ?
C63B C64B C65B F66B 109(5) . . . . ?
C63B C64B O56B Yb5B 5(9) . . . . ?
C65B C64B O56B Yb5B -178(2) . . . . ?
C69 N51 C66 C67 10(11) . . . . ?
N51 C66 C67 C68 -10(10) . . . . ?
C66 C67 C68 N52 6(6) . . . . ?
C67 C68 N52 C69 -3(6) . . . . ?
C67 C68 N52 Yb5 163(3) . . . . ?
C66 N51 C69 N52 -7(9) . . . . ?
C66 N51 C69 C70 169(6) . . . . ?
C68 N52 C69 N51 3(6) . . . . ?
Yb5 N52 C69 N51 -163(4) . . . . ?
C68 N52 C69 C70 -173(3) . . . . ?
Yb5 N52 C69 C70 21(4) . . . . ?
C69B N51B C66B C67B -15(22) . . . . ?
N51B C66B C67B C68B 17(18) . . . . ?
C66B C67B C68B N52B -4(12) . . . . ?
C67B C68B N52B C69B -10(13) . . . . ?
C67B C68B N52B Yb5B 160(5) . . . . ?
C66B N51B C69B N52B -1(19) . . . . ?
C66B N51B C69B C70 -163(12) . . . . ?
C68B N52B C69B N51B 13(15) . . . . ?
Yb5B N52B C69B N51B -155(9) . . . . ?
C68B N52B C69B C70 177(7) . . . . ?
Yb5B N52B C69B C70 9(10) . . . . ?
N51 C69 C70 N53 168(4) . . . . ?
N52 C69 C70 N53 -16(3) . . . . ?
N51 C69 C70 N54 -12(4) . . . . ?
N52 C69 C70 N54 164(3) . . . . ?
N51B C69B C70 N53 159(8) . . . . ?
N52B C69B C70 N53 -5(7) . . . . ?
N51B C69B C70 N54 -35(9) . . . . ?
N52B C69B C70 N54 161(6) . . . . ?
N53 C72 C73 C74 -1(2) . . . . ?
N53 C72 C73 C75 -179.2(13) . . . . ?
C72 C73 C74 N54 0(2) . . . . ?
C75 C73 C74 N54 178.5(12) . . . . ?
Yb6 O81 C82 C83 11(2) . . . . ?
Yb6 O81 C82 C81 -166.3(10) . . . . ?
F81 C81 C82 O81 55.5(19) . . . . ?
F82 C81 C82 O81 -66.0(17) . . . . ?
F83 C81 C82 O81 175.9(13) . . . . ?
F81 C81 C82 C83 -122.2(16) . . . . ?
F82 C81 C82 C83 116.3(16) . . . . ?
F83 C81 C82 C83 -2(2) . . . . ?
F81 C81 C82 Yb6 44(3) . . . . ?
F82 C81 C82 Yb6 -78(2) . . . . ?
F83 C81 C82 Yb6 164.0(10) . . . . ?
O81 C82 C83 C84 3(2) . . . . ?
C81 C82 C83 C84 179.9(14) . . . . ?
Yb6 C82 C83 C84 8.9(16) . . . . ?
Yb6 O82 C84 C83 -19(2) . . . . ?
Yb6 O82 C84 C85 164.9(10) . . . . ?
C82 C83 C84 O82 1(2) . . . . ?
C82 C83 C84 C85 177.3(13) . . . . ?
O82 C84 C85 F84 62.2(19) . . . . ?
C83 C84 C85 F84 -114.4(19) . . . . ?
O82 C84 C85 F86 -62(2) . . . . ?
C83 C84 C85 F86 121.4(17) . . . . ?
O82 C84 C85 F85 -179.8(13) . . . . ?
C83 C84 C85 F85 3(2) . . . . ?
Yb6 O83 C87 C88 -11(3) . . . . ?
Yb6 O83 C87 C86 164.3(14) . . . . ?
F89 C86 C87 O83 53(3) . . . . ?
F87 C86 C87 O83 -66(3) . . . . ?
F88 C86 C87 O83 174(2) . . . . ?
F89 C86 C87 C88 -131(2) . . . . ?
F87 C86 C87 C88 111(2) . . . . ?
F88 C86 C87 C88 -10(3) . . . . ?
O83 C87 C88 C89 0(3) . . . . ?
C86 C87 C88 C89 -175.4(19) . . . . ?
Yb6 O84 C89 C88 9(3) . . . . ?
Yb6 O84 C89 C90 -171.5(10) . . . . ?
C87 C88 C89 O84 1(3) . . . . ?
C87 C88 C89 C90 -178.0(16) . . . . ?
Yb6 O85 C92 C93 -6(2) . . . . ?
Yb6 O85 C92 C91 177.3(10) . . . . ?
F94 C91 C92 O85 177.4(18) . . . . ?
F93 C91 C92 O85 53(2) . . . . ?
F95 C91 C92 O85 -56.3(19) . . . . ?
F94 C91 C92 C93 0(3) . . . . ?
F93 C91 C92 C93 -124.3(17) . . . . ?
F95 C91 C92 C93 126.6(16) . . . . ?
O85 C92 C93 C94 -8(2) . . . . ?
C91 C92 C93 C94 168.9(15) . . . . ?
Yb6 O86 C94 C93 10(3) . . . . ?
Yb6 O86 C94 C95 -163.4(12) . . . . ?
C92 C93 C94 O86 6(3) . . . . ?
C92 C93 C94 C95 178.8(17) . . . . ?
O86 C94 C95 F97 -41(3) . . . . ?
C93 C94 C95 F97 145(3) . . . . ?
O86 C94 C95 F96 103(3) . . . . ?
C93 C94 C95 F96 -71(3) . . . . ?
O86 C94 C95 F98 -150.1(17) . . . . ?
C93 C94 C95 F98 36(3) . . . . ?
N81 C96 C97 C98 0(2) . . . . ?
C96 C97 C98 N82 -2(2) . . . . ?
N81 C99 C100 N83 -169.9(11) . . . . ?
N82 C99 C100 N83 12.7(15) . . . . ?
N81 C99 C100 N84 13.7(18) . . . . ?
N82 C99 C100 N84 -163.7(11) . . . . ?
N83 C101 C102 C103 -3.3(17) . . . . ?
N83 C101 C102 C104 175.1(11) . . . . ?
C101 C102 C103 N84 1.2(16) . . . . ?
C104 C102 C103 N84 -177.2(10) . . . . ?
N54 C70 N53 C72 1.6(18) . . . . ?
C69 C70 N53 C72 -178.1(15) . . . . ?
C69B C70 N53 C72 167(2) . . . . ?
N54 C70 N53 Yb5 -175.8(8) . . . . ?
C69 C70 N53 Yb5 4.5(18) . . . . ?
N54 C70 N53 Yb5B -165.5(8) . . . . ?
C69B C70 N53 Yb5B 0(3) . . . . ?
C73 C72 N53 C70 0(2) . . . . ?
C73 C72 N53 Yb5 177.5(10) . . . . ?
C73 C72 N53 Yb5B 165.7(10) . . . . ?
Yb1 O57 N54 C70 105.3(10) . . . . ?
Yb4 O57 N54 C70 -95.2(12) . . . . ?
Yb1 O57 N54 C74 -71.1(13) . . . . ?
Yb4 O57 N54 C74 88.4(11) . . . . ?
N53 C70 N54 O57 -178.7(10) . . . . ?
C69 C70 N54 O57 1(2) . . . . ?
C69B C70 N54 O57 15(3) . . . . ?
N53 C70 N54 C74 -2.3(17) . . . . ?
C69 C70 N54 C74 177.4(16) . . . . ?
C69B C70 N54 C74 -168(2) . . . . ?
C73 C74 N54 O57 178.0(11) . . . . ?
C73 C74 N54 C70 1.5(18) . . . . ?
C97 C96 N81 C99 -1(2) . . . . ?
N82 C99 N81 C96 2.8(19) . . . . ?
C100 C99 N81 C96 -174.3(11) . . . . ?
N81 C99 N82 C98 -4.2(19) . . . . ?
C100 C99 N82 C98 173.1(11) . . . . ?
N81 C99 N82 Yb6 159.9(9) . . . . ?
C100 C99 N82 Yb6 -22.7(14) . . . . ?
C97 C98 N82 C99 4(2) . . . . ?
C97 C98 N82 Yb6 -161.0(12) . . . . ?
N84 C100 N83 C101 1.7(15) . . . . ?
C99 C100 N83 C101 -175.0(10) . . . . ?
N84 C100 N83 Yb6 178.8(7) . . . . ?
C99 C100 N83 Yb6 2.0(13) . . . . ?
C102 C101 N83 C100 1.8(17) . . . . ?
C102 C101 N83 Yb6 -175.2(8) . . . . ?
Yb3 O87 N84 C103 71.5(11) . . . . ?
Yb2 O87 N84 C103 -84.8(11) . . . . ?
Yb3 O87 N84 C100 -110.8(9) . . . . ?
Yb2 O87 N84 C100 92.9(10) . . . . ?
C102 C103 N84 O87 179.9(9) . . . . ?
C102 C103 N84 C100 2.3(16) . . . . ?
N83 C100 N84 O87 178.6(9) . . . . ?
C99 C100 N84 O87 -5.1(16) . . . . ?
N83 C100 N84 C103 -3.8(15) . . . . ?
C99 C100 N84 C103 172.5(10) . . . . ?
O84 C89 C90 F90 143.2(16) . . . . ?
C88 C89 C90 F90 -37(2) . . . . ?
O84 C89 C90 F90B -32(2) . . . . ?
C88 C89 C90 F90B 147.2(18) . . . . ?
O84 C89 C90 F92 18(2) . . . . ?
C88 C89 C90 F92 -162.8(16) . . . . ?
O84 C89 C90 F91 -97.2(18) . . . . ?
C88 C89 C90 F91 82.2(18) . . . . ?
O84 C89 C90 F92B -162.5(17) . . . . ?
C88 C89 C90 F92B 17(2) . . . . ?
O84 C89 C90 F91B 83.6(19) . . . . ?
C88 C89 C90 F91B -97.0(19) . . . . ?
